data_7229752
loop_
_publ_author_name
'Zhu, Mei'
'Jia, Lingjie'
'Li, Yang'
'Li, Yungai'
'Zhang, Li'
'Zhang, Wei'
'L\"u, Yaohong'

_publ_section_title
;
 Nitronyl nitroxide bridged 3d--4f hetero-tri-spin chains: synthesis
 strategy, crystal structure and magnetic properties
;
_journal_issue 4
_journal_name_full CrystEngComm
_journal_page_first 420
_journal_paper_doi 10.1039/C7CE01962A
_journal_volume 20
_journal_year 2018
_chemical_formula_sum 'C119 H95 Cu F66 N8 O34 Yb3'
_chemical_formula_weight 4017.70
_space_group_IT_number 2
_space_group_name_Hall '-P 1'
_space_group_name_H-M_alt 'P -1'
_symmetry_cell_setting triclinic
_symmetry_space_group_name_Hall '-P 1'
_symmetry_space_group_name_H-M 'P -1'
_atom_sites_solution_hydrogens geom
_atom_sites_solution_primary direct
_atom_sites_solution_secondary difmap
_audit_creation_method SHELXL-97
_audit_update_record
;
2017-09-21 deposited with the CCDC.
2017-12-14 downloaded from the CCDC.
;
_cell_angle_alpha 90.0240(10)
_cell_angle_beta 107.316(2)
_cell_angle_gamma 114.248(3)
_cell_formula_units_Z 2
_cell_length_a 19.914(4)
_cell_length_b 19.939(4)
_cell_length_c 21.671(4)
_cell_measurement_reflns_used 26229
_cell_measurement_temperature 113(2)
_cell_measurement_theta_max 27.9
_cell_measurement_theta_min 1.4
_cell_volume 7415(3)
_computing_cell_refinement 'Bruker XSCANS'
_computing_data_collection 'Bruker XSCANS'
_computing_data_reduction 'Bruker SHELXTL'
_computing_molecular_graphics 'Bruker SHELXTL'
_computing_publication_material 'Bruker SHELXTL'
_computing_structure_refinement 'SHELXL-97 (Sheldrick, 1997)'
_computing_structure_solution 'SHELXS-97 (Sheldrick, 1990)'
_diffrn_ambient_temperature 113(2)
_diffrn_detector_area_resol_mean 28.5714
_diffrn_measured_fraction_theta_full 0.983
_diffrn_measured_fraction_theta_max 0.983
_diffrn_measurement_device_type 'CCD area detector'
_diffrn_measurement_method 'profile data from \w-scans'
_diffrn_radiation_monochromator graphite
_diffrn_radiation_source 'fine-focus sealed tube'
_diffrn_radiation_type MoK\a
_diffrn_radiation_wavelength 0.71073
_diffrn_reflns_av_R_equivalents 0.0436
_diffrn_reflns_av_sigmaI/netI 0.0726
_diffrn_reflns_limit_h_max 25
_diffrn_reflns_limit_h_min -25
_diffrn_reflns_limit_k_max 20
_diffrn_reflns_limit_k_min -26
_diffrn_reflns_limit_l_max 28
_diffrn_reflns_limit_l_min -28
_diffrn_reflns_number 77132
_diffrn_reflns_theta_full 27.91
_diffrn_reflns_theta_max 27.91
_diffrn_reflns_theta_min 1.40
_diffrn_standards_decay_% 0
_diffrn_standards_interval_count 0
_diffrn_standards_interval_time 0
_diffrn_standards_number 0
_exptl_absorpt_coefficient_mu 2.173
_exptl_absorpt_correction_T_max 1.000
_exptl_absorpt_correction_T_min 0.824
_exptl_absorpt_correction_type multi-scan
_exptl_crystal_colour green
_exptl_crystal_density_diffrn 1.799
_exptl_crystal_density_method 'not measured'
_exptl_crystal_description Prism
_exptl_crystal_F_000 3939
_exptl_crystal_size_max 0.28
_exptl_crystal_size_mid 0.23
_exptl_crystal_size_min 0.18
_refine_diff_density_max 1.002
_refine_diff_density_min -1.301
_refine_diff_density_rms 0.117
_refine_ls_extinction_method none
_refine_ls_goodness_of_fit_ref 1.003
_refine_ls_hydrogen_treatment constr
_refine_ls_matrix_type full
_refine_ls_number_parameters 2096
_refine_ls_number_reflns 34907
_refine_ls_number_restraints 0
_refine_ls_restrained_S_all 1.003
_refine_ls_R_factor_all 0.0561
_refine_ls_R_factor_gt 0.0441
_refine_ls_shift/su_max 0.002
_refine_ls_shift/su_mean 0.000
_refine_ls_structure_factor_coef Fsqd
_refine_ls_weighting_details 'calc w=1/[\s^2^(Fo^2^)+(0.0400P)^2^+0.0000P] where P=(Fo^2^+2Fc^2^)/3'
_refine_ls_weighting_scheme calc
_refine_ls_wR_factor_gt 0.0883
_refine_ls_wR_factor_ref 0.0941
_reflns_number_gt 29477
_reflns_number_total 34907
_reflns_threshold_expression >2sigma(I)
_cod_data_source_file c7ce01962a2.cif
_cod_data_source_block 2
_cod_depositor_comments
;
The following automatic conversions were performed:

'_exptl_absorpt_correction_type' value 'Multi-scan' changed to
'multi-scan' according to
/home/data/users/saulius/crontab/automatic-downloads/rss-feeds/RSC/lib/dictionaries/cif_core.dic
dictionary named 'cif_core.dic' version 2.4.2 from 2011-04-26.

Automatic conversion script
Id: cif_fix_values 4973 2017-02-22 13:04:09Z antanas 

 Adding full bibliography for 7229746--7229753.cif.
;
_cod_original_sg_symbol_H-M P-1
_cod_database_code 7229752

loop_
_symmetry_equiv_pos_as_xyz
'x, y, z'
'-x, -y, -z'

loop_
_atom_site_label
_atom_site_type_symbol
_atom_site_fract_x
_atom_site_fract_y
_atom_site_fract_z
_atom_site_U_iso_or_equiv
_atom_site_adp_type
_atom_site_occupancy
_atom_site_symmetry_multiplicity
_atom_site_calc_flag
_atom_site_refinement_flags
Yb3 Yb -0.002507(9) 0.330563(9) 0.203076(7) 0.01563(4) Uani 1 1 d .
Yb2 Yb 0.287481(9) 0.100784(9) 0.236686(8) 0.01685(4) Uani 1 1 d .
Yb1 Yb 0.765027(9) -0.400702(9) 0.209108(7) 0.01438(4) Uani 1 1 d .
Cu1 Cu 0.54860(3) -0.14753(3) 0.28867(2) 0.02107(10) Uani 1 1 d .
O28 O 0.08322(15) 0.36710(15) 0.30971(12) 0.0198(6) Uani 1 1 d .
F8 F 0.93723(14) -0.25978(14) 0.46978(11) 0.0316(6) Uani 1 1 d .
F9 F 0.98448(14) -0.22758(15) 0.39161(12) 0.0390(7) Uani 1 1 d .
O11 O 0.61291(15) -0.11402(15) 0.23282(13) 0.0232(6) Uani 1 1 d .
O13 O 0.48899(16) -0.20149(15) 0.34298(13) 0.0224(6) Uani 1 1 d .
F4 F 0.49197(14) -0.59369(14) 0.15350(13) 0.0345(6) Uani 1 1 d .
O4 O 0.73373(14) -0.42020(14) 0.09727(12) 0.0174(5) Uani 1 1 d .
F1 F 0.84236(15) -0.57379(15) 0.34795(13) 0.0383(6) Uani 1 1 d .
O10 O 0.63743(15) -0.10438(15) 0.36797(12) 0.0204(6) Uani 1 1 d .
F47 F 0.18588(15) 0.21017(15) 0.37263(13) 0.0395(7) Uani 1 1 d .
O5 O 0.85776(14) -0.33492(14) 0.30528(12) 0.0185(6) Uani 1 1 d .
O3 O 0.84228(14) -0.29059(14) 0.18332(12) 0.0172(5) Uani 1 1 d .
F56 F 0.18828(16) 0.57974(14) 0.16394(13) 0.0390(6) Uani 1 1 d .
N7 N -0.03504(18) 0.47756(18) 0.24512(15) 0.0188(7) Uani 1 1 d .
O19 O 0.20884(15) -0.00220(14) 0.15997(12) 0.0203(6) Uani 1 1 d .
F20 F 0.75018(15) -0.05713(14) 0.48317(11) 0.0359(6) Uani 1 1 d .
F55 F 0.24877(14) 0.54195(14) 0.24453(12) 0.0372(6) Uani 1 1 d .
O21 O 0.25721(15) 0.15988(14) 0.30920(12) 0.0211(6) Uani 1 1 d .
N1 N 0.63488(17) -0.32606(17) 0.18098(14) 0.0158(6) Uani 1 1 d .
F7 F 0.97454(15) -0.33058(15) 0.42801(13) 0.0400(7) Uani 1 1 d .
F34 F 0.10544(16) -0.11752(15) 0.30336(13) 0.0450(7) Uani 1 1 d .
F62 F -0.27326(16) 0.13911(14) 0.11462(14) 0.0433(7) Uani 1 1 d .
O8 O 0.53637(15) -0.27182(14) 0.25974(13) 0.0209(6) Uani 1 1 d .
F5 F 0.53417(15) -0.61867(15) 0.08054(12) 0.0395(7) Uani 1 1 d .
O26 O 0.02285(16) 0.30124(14) 0.11197(13) 0.0222(6) Uani 1 1 d .
O16 O 0.23335(16) -0.20486(16) 0.38419(14) 0.0286(7) Uani 1 1 d .
F27 F 0.40969(16) -0.24861(14) 0.42952(12) 0.0359(6) Uani 1 1 d .
O2 O 0.65336(15) -0.50654(14) 0.16821(12) 0.0190(6) Uani 1 1 d .
O34 O -0.38249(16) 0.22690(15) 0.08939(13) 0.0245(6) Uani 1 1 d .
O30 O -0.11976(15) 0.23975(14) 0.14067(12) 0.0202(6) Uani 1 1 d .
O7 O 0.69555(15) -0.33180(14) 0.17446(12) 0.0177(5) Uani 1 1 d .
F64 F -0.08943(17) 0.48683(14) 0.05339(13) 0.0434(7) Uani 1 1 d .
F61 F -0.22188(15) 0.10594(15) 0.05493(16) 0.0491(8) Uani 1 1 d .
F29 F 0.33539(15) -0.14438(14) 0.13573(13) 0.0368(6) Uani 1 1 d .
N6 N 0.05992(18) 0.19172(17) 0.20616(15) 0.0184(7) Uani 1 1 d .
F17 F 0.90093(16) -0.15504(14) 0.08485(13) 0.0441(7) Uani 1 1 d .
F59 F 0.08422(17) 0.34633(15) -0.02397(12) 0.0417(7) Uani 1 1 d .
F15 F 0.73822(16) -0.37571(15) -0.05724(12) 0.0436(7) Uani 1 1 d .
C79 C 0.1314(2) 0.2053(2) 0.20418(17) 0.0172(8) Uani 1 1 d .
F28 F 0.25289(14) -0.24768(15) 0.15080(14) 0.0435(7) Uani 1 1 d .
O27 O 0.10796(15) 0.42927(14) 0.20197(12) 0.0197(6) Uani 1 1 d .
F48 F 0.29530(17) 0.29003(15) 0.43686(14) 0.0492(8) Uani 1 1 d .
O1 O 0.78346(15) -0.48979(14) 0.27276(12) 0.0190(6) Uani 1 1 d .
O32 O -0.02506(15) 0.41814(15) 0.25558(13) 0.0209(6) Uani 1 1 d .
O9 O 0.90309(15) -0.12489(16) 0.44470(13) 0.0251(6) Uani 1 1 d .
O22 O 0.38786(16) 0.21637(15) 0.26781(13) 0.0228(6) Uani 1 1 d .
O23 O 0.18422(15) 0.12850(14) 0.17609(13) 0.0198(6) Uani 1 1 d .
F3 F 0.72850(16) -0.65638(15) 0.33820(14) 0.0499(8) Uani 1 1 d .
O25 O 0.40278(16) 0.47168(15) 0.28267(14) 0.0295(7) Uani 1 1 d .
F18 F 0.97107(15) -0.17158(15) 0.17286(15) 0.0495(8) Uani 1 1 d .
N8 N -0.08796(18) 0.55243(17) 0.21071(15) 0.0189(7) Uani 1 1 d .
N4 N 0.42806(19) 0.04485(17) 0.23518(16) 0.0197(7) Uani 1 1 d .
N2 N 0.56060(18) -0.29701(17) 0.22053(15) 0.0169(6) Uani 1 1 d .
F65 F -0.18415(16) 0.40211(15) -0.01991(13) 0.0471(7) Uani 1 1 d .
F24 F 0.79997(15) -0.02350(18) 0.22239(14) 0.0539(9) Uani 1 1 d .
O24 O 0.04110(15) 0.24025(14) 0.22689(13) 0.0201(6) Uani 1 1 d .
O29 O -0.07206(15) 0.26720(15) 0.26879(13) 0.0214(6) Uani 1 1 d .
O31 O -0.05437(15) 0.38732(14) 0.12127(13) 0.0214(6) Uani 1 1 d .
F6 F 0.51646(16) -0.68890(13) 0.15445(15) 0.0490(8) Uani 1 1 d .
O15 O 0.36205(15) 0.04841(15) 0.21224(13) 0.0209(6) Uani 1 1 d .
O33 O -0.13841(15) 0.57737(14) 0.18393(13) 0.0204(6) Uani 1 1 d .
O18 O 0.21236(16) 0.01076(14) 0.28373(12) 0.0217(6) Uani 1 1 d .
F44 F 0.52617(15) 0.36533(15) 0.38826(14) 0.0451(8) Uani 1 1 d .
C85 C 0.2586(2) 0.2928(2) 0.19386(19) 0.0213(8) Uani 1 1 d .
H85 H 0.2527 0.2591 0.1607 0.026 Uiso 1 1 calc R
F58 F -0.02961(15) 0.27478(16) -0.02052(13) 0.0459(8) Uani 1 1 d .
F30 F 0.33119(16) -0.24686(17) 0.10016(13) 0.0464(8) Uani 1 1 d .
F45 F 0.50279(16) 0.36469(16) 0.28529(15) 0.0517(8) Uani 1 1 d .
F22 F 0.70407(17) -0.11863(15) 0.16252(13) 0.0453(8) Uani 1 1 d .
F10 F 0.66915(17) -0.38773(18) 0.42861(14) 0.0571(9) Uani 1 1 d .
N3 N 0.51857(19) 0.01102(18) 0.28587(17) 0.0220(7) Uani 1 1 d .
C23 C 0.7024(2) -0.2429(2) 0.28791(17) 0.0166(8) Uani 1 1 d .
F23 F 0.69877(19) -0.01383(18) 0.16106(15) 0.0548(9) Uani 1 1 d .
C47 C 0.4172(2) -0.0701(2) 0.3668(2) 0.0224(8) Uani 1 1 d .
H47 H 0.4703 -0.0464 0.3900 0.027 Uiso 1 1 calc R
F14 F 0.63424(16) -0.43140(19) -0.03330(13) 0.0625(10) Uani 1 1 d .
O17 O 0.37197(16) 0.09961(15) 0.33610(13) 0.0237(6) Uani 1 1 d .
C109 C -0.2312(2) 0.4200(2) 0.12187(17) 0.0181(8) Uani 1 1 d .
H109 H -0.2206 0.4647 0.1049 0.022 Uiso 1 1 calc R
C18 C 0.5620(2) -0.3498(2) 0.12456(18) 0.0184(8) Uani 1 1 d .
O20 O 0.30279(16) 0.14030(15) 0.13923(13) 0.0228(6) Uani 1 1 d .
O14 O 0.55344(16) -0.02487(15) 0.31995(14) 0.0253(6) Uani 1 1 d .
F16 F 0.87902(18) -0.14213(14) 0.17297(16) 0.0544(9) Uani 1 1 d .
C35 C 0.6856(2) -0.0734(2) 0.25393(19) 0.0208(8) Uani 1 1 d .
C110 C -0.1770(2) 0.4158(2) 0.17852(18) 0.0190(8) Uani 1 1 d .
F66 F -0.06673(18) 0.42496(16) -0.01208(14) 0.0508(8) Uani 1 1 d .
F50 F 0.13683(17) 0.41934(18) 0.47399(14) 0.0559(9) Uani 1 1 d .
C33 C 0.7039(2) -0.0581(2) 0.36863(18) 0.0202(8) Uani 1 1 d .
F2 F 0.7719(2) -0.54904(19) 0.39310(13) 0.0598(10) Uani 1 1 d .
C20 C 0.5042(2) -0.3524(2) 0.16070(18) 0.0180(8) Uani 1 1 d .
C82 C 0.2760(2) 0.3935(2) 0.29254(19) 0.0216(8) Uani 1 1 d .
H82 H 0.2819 0.4275 0.3255 0.026 Uiso 1 1 calc R
C11 C 0.8992(2) -0.1830(2) 0.1399(2) 0.0262(9) Uani 1 1 d .
C12 C 0.8424(2) -0.2650(2) 0.13042(19) 0.0182(8) Uani 1 1 d .
F31 F 0.42927(18) 0.0570(2) 0.49326(14) 0.0648(10) Uani 1 1 d .
C25 C 0.8414(2) -0.1683(2) 0.33337(18) 0.0200(8) Uani 1 1 d .
H25 H 0.8899 -0.1451 0.3278 0.024 Uiso 1 1 calc R
C7 C 0.8579(2) -0.3276(2) 0.36254(18) 0.0190(8) Uani 1 1 d .
F46 F 0.26077(19) 0.17406(17) 0.44227(14) 0.0518(8) Uani 1 1 d .
F63 F -0.29869(16) 0.15659(16) 0.01515(15) 0.0567(9) Uani 1 1 d .
C14 C 0.7508(2) -0.3776(2) 0.05654(18) 0.0195(8) Uani 1 1 d .
C21 C 0.4427(2) -0.3272(2) 0.1251(2) 0.0269(9) Uani 1 1 d .
H21A H 0.4102 -0.3304 0.1511 0.040 Uiso 1 1 calc R
H21B H 0.4113 -0.3585 0.0840 0.040 Uiso 1 1 calc R
H21C H 0.4674 -0.2767 0.1177 0.040 Uiso 1 1 calc R
F39 F 0.12004(19) -0.11302(17) 0.00909(13) 0.0596(9) Uani 1 1 d .
C106 C -0.4306(2) 0.2242(2) 0.02441(19) 0.0291(10) Uani 1 1 d .
H10A H -0.3991 0.2389 -0.0041 0.035 Uiso 1 1 calc R
H10B H -0.4539 0.2584 0.0244 0.035 Uiso 1 1 calc R
C76 C -0.0760(2) 0.0983(2) 0.1539(2) 0.0253(9) Uani 1 1 d .
H76A H -0.0980 0.1179 0.1790 0.038 Uiso 1 1 calc R
H76B H -0.1081 0.0460 0.1404 0.038 Uiso 1 1 calc R
H76C H -0.0736 0.1231 0.1161 0.038 Uiso 1 1 calc R
F35 F 0.16030(17) -0.09023(16) 0.40659(13) 0.0493(8) Uani 1 1 d .
C113 C -0.1028(2) 0.4799(2) 0.21007(18) 0.0186(8) Uani 1 1 d .
C102 C 0.0761(2) 0.3578(2) 0.36425(19) 0.0236(9) Uani 1 1 d .
F57 F 0.26523(16) 0.53521(16) 0.15159(16) 0.0554(9) Uani 1 1 d .
C22 C 0.6352(2) -0.2876(2) 0.23247(17) 0.0152(7) Uani 1 1 d .
C97 C -0.1712(2) 0.2351(2) 0.08865(19) 0.0210(8) Uani 1 1 d .
C50 C 0.2594(2) -0.1436(2) 0.29626(19) 0.0216(8) Uani 1 1 d .
H50 H 0.2068 -0.1693 0.2724 0.026 Uiso 1 1 calc R
F43 F 0.54446(15) 0.28927(16) 0.33344(16) 0.0514(8) Uani 1 1 d .
F60 F 0.06568(17) 0.24467(15) 0.01663(13) 0.0451(7) Uani 1 1 d .
C83 C 0.3341(2) 0.4091(2) 0.2644(2) 0.0230(9) Uani 1 1 d .
C95 C -0.1113(2) 0.3628(2) 0.06985(18) 0.0216(8) Uani 1 1 d .
C90 C 0.0647(2) 0.3400(2) 0.08062(19) 0.0231(9) Uani 1 1 d .
F19 F 0.83086(16) 0.01872(19) 0.44202(13) 0.0610(10) Uani 1 1 d .
C81 C 0.2098(2) 0.3278(2) 0.27149(19) 0.0209(8) Uani 1 1 d .
H81 H 0.1708 0.3178 0.2902 0.025 Uiso 1 1 calc R
C61 C 0.2230(2) -0.0067(2) 0.34018(19) 0.0217(8) Uani 1 1 d .
C34 C 0.7326(2) -0.0418(2) 0.31699(19) 0.0212(8) Uani 1 1 d .
H34 H 0.7846 -0.0090 0.3250 0.025 Uiso 1 1 calc R
F21 F 0.73504(18) 0.03794(15) 0.44943(13) 0.0504(8) Uani 1 1 d .
C2 C 0.7368(2) -0.5526(2) 0.27957(18) 0.0193(8) Uani 1 1 d .
F54 F -0.1516(2) 0.14410(17) 0.31914(18) 0.0716(11) Uani 1 1 d .
F13 F 0.7148(2) -0.47944(16) -0.02179(14) 0.0640(10) Uani 1 1 d .
C45 C 0.2880(2) -0.1558(2) 0.3603(2) 0.0223(8) Uani 1 1 d .
C27 C 0.7617(2) -0.1942(2) 0.40345(18) 0.0192(8) Uani 1 1 d .
H27 H 0.7566 -0.1888 0.4443 0.023 Uiso 1 1 calc R
C37 C 0.3864(3) -0.2886(2) 0.3731(2) 0.0315(10) Uani 1 1 d .
C24 C 0.7766(2) -0.2081(2) 0.28099(18) 0.0187(8) Uani 1 1 d .
H24 H 0.7817 -0.2123 0.2401 0.022 Uiso 1 1 calc R
C36 C 0.7225(2) -0.0566(2) 0.1993(2) 0.0270(9) Uani 1 1 d .
O6 O 0.69736(15) -0.40974(14) 0.28095(12) 0.0179(5) Uani 1 1 d .
F52 F -0.11415(18) 0.2108(2) 0.41039(14) 0.0644(10) Uani 1 1 d .
C38 C 0.4166(2) -0.2410(2) 0.3224(2) 0.0227(9) Uani 1 1 d .
C92 C 0.1430(2) 0.4498(2) 0.16094(19) 0.0197(8) Uani 1 1 d .
C28 C 0.6962(2) -0.2341(2) 0.34961(18) 0.0180(8) Uani 1 1 d .
H28 H 0.6474 -0.2553 0.3548 0.022 Uiso 1 1 calc R
C4 C 0.6249(2) -0.5687(2) 0.18645(18) 0.0193(8) Uani 1 1 d .
C3 C 0.6596(2) -0.5956(2) 0.23989(19) 0.0210(8) Uani 1 1 d .
H3 H 0.6315 -0.6424 0.2494 0.025 Uiso 1 1 calc R
F40 F 0.2886(3) 0.2200(2) 0.03893(19) 0.0861(14) Uani 1 1 d .
C10 C 0.6522(3) -0.4243(3) 0.3709(2) 0.0298(10) Uani 1 1 d .
C40 C 0.3868(2) -0.2071(2) 0.21382(19) 0.0220(8) Uani 1 1 d .
C48 C 0.3898(2) -0.0556(2) 0.30379(18) 0.0174(8) Uani 1 1 d .
F38 F 0.07616(19) -0.11866(18) 0.08601(19) 0.0813(14) Uani 1 1 d .
F53 F -0.18911(17) 0.2283(2) 0.32510(17) 0.0624(10) Uani 1 1 d .
C112 C -0.2647(2) 0.2880(2) 0.17439(18) 0.0199(8) Uani 1 1 d .
H112 H -0.2765 0.2441 0.1926 0.024 Uiso 1 1 calc R
C49 C 0.3096(2) -0.0932(2) 0.26857(19) 0.0202(8) Uani 1 1 d .
H49 H 0.2905 -0.0840 0.2264 0.024 Uiso 1 1 calc R
C67 C 0.2602(3) 0.2235(2) 0.4014(2) 0.0274(9) Uani 1 1 d .
C9 C 0.7192(2) -0.3939(2) 0.34225(18) 0.0195(8) Uani 1 1 d .
C77 C 0.0055(2) 0.1108(2) 0.19536(19) 0.0203(8) Uani 1 1 d .
F36 F 0.10417(19) -0.02686(18) 0.35457(18) 0.0634(10) Uani 1 1 d .
C100 C -0.0589(2) 0.2678(2) 0.3290(2) 0.0239(9) Uani 1 1 d .
C108 C -0.3001(2) 0.3585(2) 0.09096(18) 0.0211(8) Uani 1 1 d .
H108 H -0.3351 0.3617 0.0529 0.025 Uiso 1 1 calc R
C41 C 0.3255(2) -0.2117(2) 0.1496(2) 0.0277(9) Uani 1 1 d .
C116 C 0.0278(2) 0.6154(2) 0.1793(2) 0.0302(10) Uani 1 1 d .
H11A H 0.0212 0.5689 0.1599 0.045 Uiso 1 1 calc R
H11B H 0.0821 0.6494 0.1938 0.045 Uiso 1 1 calc R
H11C H -0.0010 0.6358 0.1476 0.045 Uiso 1 1 calc R
F41 F 0.37490(19) 0.1842(2) 0.04345(17) 0.0702(11) Uani 1 1 d .
C59 C 0.3617(2) 0.0709(2) 0.38597(19) 0.0257(9) Uani 1 1 d .
F12 F 0.59003(17) -0.4183(2) 0.33348(15) 0.0761(12) Uani 1 1 d .
F37 F 0.1738(2) -0.14034(17) 0.09805(19) 0.0891(14) Uani 1 1 d .
C107 C -0.3174(2) 0.2914(2) 0.11668(18) 0.0205(8) Uani 1 1 d .
F32 F 0.4472(2) 0.1661(2) 0.47193(17) 0.0900(14) Uani 1 1 d .
C64 C 0.4133(2) 0.2629(2) 0.3178(2) 0.0213(8) Uani 1 1 d .
C101 C 0.0098(3) 0.3111(3) 0.3789(2) 0.0332(11) Uani 1 1 d .
H101 H 0.0116 0.3090 0.4222 0.040 Uiso 1 1 calc R
C115 C 0.0127(2) 0.6763(2) 0.2725(2) 0.0287(10) Uani 1 1 d .
H11D H -0.0060 0.7042 0.2415 0.043 Uiso 1 1 calc R
H11E H 0.0676 0.7044 0.2944 0.043 Uiso 1 1 calc R
H11F H -0.0142 0.6664 0.3040 0.043 Uiso 1 1 calc R
C89 C 0.0456(3) 0.3011(2) 0.0121(2) 0.0305(10) Uani 1 1 d .
C51 C 0.4436(2) -0.0013(2) 0.27567(18) 0.0186(8) Uani 1 1 d .
C57 C 0.5007(3) 0.1617(2) 0.1967(2) 0.0312(10) Uani 1 1 d .
H57A H 0.4536 0.1591 0.1656 0.047 Uiso 1 1 calc R
H57B H 0.5435 0.1867 0.1807 0.047 Uiso 1 1 calc R
H57C H 0.5103 0.1886 0.2375 0.047 Uiso 1 1 calc R
C46 C 0.3670(2) -0.1191(2) 0.39564(19) 0.0227(8) Uani 1 1 d .
H46 H 0.3858 -0.1274 0.4382 0.027 Uiso 1 1 calc R
C96 C -0.1710(2) 0.2912(2) 0.04975(18) 0.0231(9) Uani 1 1 d .
H96 H -0.2110 0.2806 0.0103 0.028 Uiso 1 1 calc R
C16 C 0.5424(2) -0.4236(2) 0.08709(19) 0.0268(9) Uani 1 1 d .
H16A H 0.5831 -0.4180 0.0696 0.040 Uiso 1 1 calc R
H16B H 0.4941 -0.4388 0.0520 0.040 Uiso 1 1 calc R
H16C H 0.5377 -0.4605 0.1160 0.040 Uiso 1 1 calc R
C71 C 0.1951(2) -0.0161(2) 0.09990(19) 0.0233(9) Uani 1 1 d .
C118 C 0.0135(3) 0.5555(2) 0.34891(19) 0.0301(10) Uani 1 1 d .
H11G H -0.0383 0.5503 0.3427 0.045 Uiso 1 1 calc R
H11H H 0.0507 0.6023 0.3750 0.045 Uiso 1 1 calc R
H11I H 0.0207 0.5159 0.3707 0.045 Uiso 1 1 calc R
F51 F 0.19731(19) 0.4635(2) 0.40784(15) 0.0837(13) Uani 1 1 d .
C80 C 0.1999(2) 0.2756(2) 0.22233(18) 0.0173(8) Uani 1 1 d .
C103 C 0.1508(3) 0.4016(3) 0.4228(2) 0.0365(11) Uani 1 1 d .
C29 C 0.9018(2) -0.1248(2) 0.51100(18) 0.0259(9) Uani 1 1 d .
H29A H 0.8739 -0.1750 0.5189 0.031 Uiso 1 1 calc R
H29B H 0.8760 -0.0952 0.5189 0.031 Uiso 1 1 calc R
C56 C 0.4923(2) 0.0835(2) 0.2066(2) 0.0236(9) Uani 1 1 d .
C65 C 0.3749(2) 0.2673(2) 0.36085(19) 0.0245(9) Uani 1 1 d .
H65 H 0.4005 0.3054 0.3959 0.029 Uiso 1 1 calc R
C60 C 0.2921(2) 0.0191(2) 0.39237(19) 0.0249(9) Uani 1 1 d .
H60 H 0.2919 0.0017 0.4321 0.030 Uiso 1 1 calc R
C119 C 0.0251(2) 0.5524(2) 0.28270(19) 0.0202(8) Uani 1 1 d .
C68 C 0.2990(3) 0.1595(3) 0.0324(2) 0.0405(12) Uani 1 1 d .
F42 F 0.2636(2) 0.1295(2) -0.02834(15) 0.0869(13) Uani 1 1 d .
C5 C 0.5412(2) -0.6185(2) 0.1436(2) 0.0261(9) Uani 1 1 d .
F33 F 0.49719(17) 0.10695(19) 0.43289(15) 0.0601(9) Uani 1 1 d .
C70 C 0.2223(2) 0.0336(3) 0.05824(19) 0.0300(10) Uani 1 1 d .
H70 H 0.2061 0.0168 0.0139 0.036 Uiso 1 1 calc R
C26 C 0.8346(2) -0.1624(2) 0.39574(18) 0.0203(8) Uani 1 1 d .
C52 C 0.5616(2) 0.0793(2) 0.2594(2) 0.0273(9) Uani 1 1 d .
C58 C 0.4344(3) 0.1000(3) 0.4469(2) 0.0385(12) Uani 1 1 d .
F49 F 0.1899(2) 0.3614(2) 0.44151(17) 0.0873(14) Uani 1 1 d .
C63 C 0.4978(3) 0.3216(2) 0.3318(2) 0.0329(11) Uani 1 1 d .
C111 C -0.1952(2) 0.3491(2) 0.20479(18) 0.0187(8) Uani 1 1 d .
H111 H -0.1603 0.3458 0.2429 0.022 Uiso 1 1 calc R
C31 C 1.0167(3) -0.0327(3) 0.5957(2) 0.0440(13) Uani 1 1 d .
H31A H 0.9884 -0.0066 0.5995 0.053 Uiso 1 1 calc R
H31B H 1.0687 -0.0155 0.6215 0.053 Uiso 1 1 calc R
F25 F 0.4121(3) -0.33867(19) 0.3822(2) 0.0971(17) Uani 1 1 d .
C17 C 0.4676(2) -0.4266(2) 0.18449(19) 0.0266(9) Uani 1 1 d .
H17A H 0.5073 -0.4421 0.2060 0.040 Uiso 1 1 calc R
H17B H 0.4297 -0.4632 0.1479 0.040 Uiso 1 1 calc R
H17C H 0.4426 -0.4211 0.2146 0.040 Uiso 1 1 calc R
C114 C -0.0019(2) 0.6032(2) 0.2371(2) 0.0215(8) Uani 1 1 d .
C69 C 0.2735(2) 0.1081(3) 0.0817(2) 0.0275(9) Uani 1 1 d .
C105 C -0.4924(3) 0.1479(3) 0.0002(2) 0.0363(11) Uani 1 1 d .
H105 H -0.5239 0.1266 0.0256 0.044 Uiso 1 1 calc R
C15 C 0.7093(3) -0.4165(3) -0.0149(2) 0.0323(10) Uani 1 1 d .
C55 C 0.4668(3) 0.0360(2) 0.1412(2) 0.0314(10) Uani 1 1 d .
H55A H 0.4625 -0.0128 0.1487 0.047 Uiso 1 1 calc R
H55B H 0.5048 0.0585 0.1197 0.047 Uiso 1 1 calc R
H55C H 0.4172 0.0325 0.1143 0.047 Uiso 1 1 calc R
C84 C 0.3244(2) 0.3585(2) 0.21424(19) 0.0234(9) Uani 1 1 d .
H84 H 0.3627 0.3694 0.1947 0.028 Uiso 1 1 calc R
C117 C 0.1068(2) 0.5618(2) 0.2906(2) 0.0310(10) Uani 1 1 d .
H11J H 0.1170 0.5252 0.3156 0.046 Uiso 1 1 calc R
H11K H 0.1437 0.6106 0.3130 0.046 Uiso 1 1 calc R
H11L H 0.1115 0.5556 0.2484 0.046 Uiso 1 1 calc R
C98 C -0.2426(2) 0.1583(2) 0.0665(2) 0.0263(9) Uani 1 1 d .
C8 C 0.7941(2) -0.3549(2) 0.38478(18) 0.0221(8) Uani 1 1 d .
H8 H 0.8021 -0.3467 0.4292 0.027 Uiso 1 1 calc R
C72 C 0.1410(3) -0.0978(3) 0.0731(2) 0.0318(10) Uani 1 1 d .
C32 C 0.7566(2) -0.0141(2) 0.4365(2) 0.0269(9) Uani 1 1 d .
C99 C -0.1287(3) 0.2124(3) 0.3467(2) 0.0374(11) Uani 1 1 d .
C53 C 0.6034(3) 0.1433(2) 0.3161(2) 0.0366(11) Uani 1 1 d .
H53A H 0.5656 0.1505 0.3309 0.055 Uiso 1 1 calc R
H53B H 0.6333 0.1880 0.3017 0.055 Uiso 1 1 calc R
H53C H 0.6375 0.1315 0.3514 0.055 Uiso 1 1 calc R
C30 C 0.9842(3) -0.0924(3) 0.5547(2) 0.0341(11) Uani 1 1 d .
H30 H 1.0143 -0.1171 0.5521 0.041 Uiso 1 1 calc R
C75 C 0.0467(2) 0.0788(2) 0.1614(2) 0.0242(9) Uani 1 1 d .
C6 C 0.9390(2) -0.2851(2) 0.41338(19) 0.0242(9) Uani 1 1 d .
F11 F 0.6345(2) -0.49294(17) 0.3788(2) 0.0917(16) Uani 1 1 d .
C74 C 0.0189(3) 0.0727(3) 0.0870(2) 0.0411(13) Uani 1 1 d .
H74A H -0.0323 0.0325 0.0695 0.062 Uiso 1 1 calc R
H74B H 0.0542 0.0633 0.0703 0.062 Uiso 1 1 calc R
H74C H 0.0172 0.1183 0.0745 0.062 Uiso 1 1 calc R
C54 C 0.6202(3) 0.0680(3) 0.2339(3) 0.0386(12) Uani 1 1 d .
H54A H 0.6608 0.0653 0.2698 0.058 Uiso 1 1 calc R
H54B H 0.6424 0.1089 0.2117 0.058 Uiso 1 1 calc R
H54C H 0.5943 0.0225 0.2040 0.058 Uiso 1 1 calc R
C93 C 0.2122(3) 0.5269(2) 0.1806(2) 0.0283(10) Uani 1 1 d .
F26 F 0.30974(18) -0.3214(2) 0.35473(15) 0.0880(14) Uani 1 1 d .
C1 C 0.7697(3) -0.5833(2) 0.3401(2) 0.0279(9) Uani 1 1 d .
C73 C 0.0470(3) 0.0067(2) 0.1826(3) 0.0457(14) Uani 1 1 d .
H73A H 0.0753 0.0148 0.2284 0.069 Uiso 1 1 calc R
H73B H 0.0715 -0.0106 0.1585 0.069 Uiso 1 1 calc R
H73C H -0.0056 -0.0298 0.1744 0.069 Uiso 1 1 calc R
C19 C 0.5774(2) -0.2884(2) 0.08115(19) 0.0249(9) Uani 1 1 d .
H19A H 0.5863 -0.2430 0.1045 0.037 Uiso 1 1 calc R
H19B H 0.5330 -0.3023 0.0423 0.037 Uiso 1 1 calc R
H19C H 0.6224 -0.2814 0.0695 0.037 Uiso 1 1 calc R
C91 C 0.1247(2) 0.4117(2) 0.09996(19) 0.0253(9) Uani 1 1 d .
H91 H 0.1524 0.4342 0.0721 0.030 Uiso 1 1 calc R
C66 C 0.2989(2) 0.2157(2) 0.35229(18) 0.0208(8) Uani 1 1 d .
C13 C 0.8003(2) -0.3023(2) 0.06735(19) 0.0226(8) Uani 1 1 d .
H13 H 0.8052 -0.2765 0.0320 0.027 Uiso 1 1 calc R
C62 C 0.1475(3) -0.0610(3) 0.3513(2) 0.0337(11) Uani 1 1 d .
C39 C 0.3637(2) -0.2470(2) 0.2624(2) 0.0255(9) Uani 1 1 d .
H39 H 0.3113 -0.2785 0.2540 0.031 Uiso 1 1 calc R
C104 C -0.5063(4) 0.1085(3) -0.0529(3) 0.0622(17) Uani 1 1 d .
H10C H -0.4761 0.1278 -0.0797 0.075 Uiso 1 1 calc R
H10D H -0.5465 0.0608 -0.0645 0.075 Uiso 1 1 calc R
C78 C 0.0075(3) 0.0893(2) 0.2629(2) 0.0331(10) Uani 1 1 d .
H78A H 0.0594 0.0967 0.2877 0.050 Uiso 1 1 calc R
H78B H -0.0278 0.0380 0.2590 0.050 Uiso 1 1 calc R
H78C H -0.0078 0.1196 0.2848 0.050 Uiso 1 1 calc R
C94 C -0.1132(3) 0.4192(2) 0.0223(2) 0.0303(10) Uani 1 1 d .
O12 O 0.45639(16) -0.16596(15) 0.21473(13) 0.0246(6) Uani 1 1 d .
N5 N 0.12747(17) 0.13921(17) 0.18419(15) 0.0176(7) Uani 1 1 d .
C44 C 0.2572(3) -0.2068(3) 0.4534(2) 0.0321(10) Uani 1 1 d .
H44A H 0.2808 -0.1571 0.4770 0.039 Uiso 1 1 calc R
H44B H 0.2950 -0.2275 0.4654 0.039 Uiso 1 1 calc R
C43 C 0.1851(3) -0.2551(3) 0.4695(2) 0.0437(13) Uani 1 1 d .
H43 H 0.1425 -0.2437 0.4564 0.052 Uiso 1 1 calc R
C42 C 0.1795(4) -0.3114(3) 0.5005(3) 0.0632(18) Uani 1 1 d .
H42A H 0.2213 -0.3238 0.5141 0.076 Uiso 1 1 calc R
H42B H 0.1337 -0.3394 0.5093 0.076 Uiso 1 1 calc R
C86 C 0.4177(2) 0.5233(2) 0.3370(2) 0.0302(10) Uani 1 1 d .
H86A H 0.3720 0.5323 0.3312 0.036 Uiso 1 1 calc R
H86B H 0.4606 0.5702 0.3378 0.036 Uiso 1 1 calc R
C87 C 0.4370(3) 0.4952(3) 0.4002(2) 0.0376(11) Uani 1 1 d .
H87 H 0.4736 0.4759 0.4082 0.045 Uiso 1 1 calc R
C88 C 0.4060(3) 0.4957(3) 0.4452(2) 0.0538(15) Uani 1 1 d .
H88A H 0.3691 0.5146 0.4387 0.065 Uiso 1 1 calc R
H88B H 0.4207 0.4772 0.4838 0.065 Uiso 1 1 calc R

loop_
_atom_site_aniso_label
_atom_site_aniso_U_11
_atom_site_aniso_U_22
_atom_site_aniso_U_33
_atom_site_aniso_U_23
_atom_site_aniso_U_13
_atom_site_aniso_U_12
Yb3 0.01542(8) 0.01703(8) 0.01566(7) 0.00274(6) 0.00458(6) 0.00846(7)
Yb2 0.01742(9) 0.01789(8) 0.01793(8) 0.00326(6) 0.00645(7) 0.00968(7)
Yb1 0.01431(8) 0.01413(8) 0.01469(7) 0.00231(6) 0.00383(6) 0.00673(6)
Cu1 0.0162(2) 0.0268(3) 0.0206(2) 0.00613(19) 0.0070(2) 0.0088(2)
O28 0.0187(14) 0.0263(15) 0.0197(13) 0.0031(11) 0.0055(11) 0.0153(12)
F8 0.0309(14) 0.0381(15) 0.0201(12) -0.0052(10) 0.0035(11) 0.0129(12)
F9 0.0255(14) 0.0418(16) 0.0302(14) -0.0025(12) 0.0050(12) -0.0010(12)
O11 0.0169(14) 0.0289(16) 0.0210(14) 0.0043(11) 0.0063(12) 0.0071(12)
O13 0.0225(15) 0.0229(15) 0.0241(14) 0.0037(11) 0.0107(12) 0.0097(12)
F4 0.0196(13) 0.0354(15) 0.0468(16) 0.0071(12) 0.0099(12) 0.0110(12)
O4 0.0160(14) 0.0169(13) 0.0156(12) 0.0014(10) 0.0045(11) 0.0041(11)
F1 0.0287(15) 0.0461(17) 0.0394(15) 0.0196(13) 0.0052(12) 0.0195(13)
O10 0.0169(14) 0.0268(15) 0.0187(13) 0.0048(11) 0.0058(11) 0.0106(12)
F47 0.0313(15) 0.0547(18) 0.0385(15) 0.0020(13) 0.0175(13) 0.0200(14)
O5 0.0165(14) 0.0230(14) 0.0142(12) -0.0007(10) 0.0030(11) 0.0082(12)
O3 0.0145(13) 0.0165(13) 0.0190(13) 0.0025(10) 0.0044(11) 0.0059(11)
F56 0.0421(17) 0.0233(14) 0.0429(16) 0.0098(12) 0.0075(13) 0.0100(12)
N7 0.0197(17) 0.0212(17) 0.0185(15) 0.0011(13) 0.0049(13) 0.0126(14)
O19 0.0205(14) 0.0214(14) 0.0191(13) 0.0020(11) 0.0057(11) 0.0095(12)
F20 0.0464(17) 0.0420(16) 0.0177(12) 0.0003(11) 0.0040(12) 0.0218(14)
F55 0.0277(14) 0.0325(15) 0.0310(14) 0.0007(11) -0.0041(11) 0.0032(12)
O21 0.0233(15) 0.0207(14) 0.0196(13) 0.0007(11) 0.0074(12) 0.0095(12)
N1 0.0136(16) 0.0195(16) 0.0176(15) 0.0043(12) 0.0056(13) 0.0100(13)
F7 0.0316(15) 0.0498(18) 0.0366(15) -0.0079(13) -0.0059(12) 0.0275(14)
F34 0.0344(16) 0.0452(17) 0.0374(16) 0.0006(13) 0.0117(13) 0.0003(13)
F62 0.0425(17) 0.0311(15) 0.0490(17) 0.0024(13) 0.0263(15) 0.0011(13)
O8 0.0215(15) 0.0224(14) 0.0231(14) 0.0012(11) 0.0103(12) 0.0112(12)
F5 0.0336(15) 0.0426(16) 0.0239(13) -0.0062(11) -0.0013(11) 0.0066(13)
O26 0.0246(15) 0.0190(14) 0.0227(14) -0.0026(11) 0.0104(12) 0.0072(12)
O16 0.0245(16) 0.0313(17) 0.0276(15) 0.0090(13) 0.0120(13) 0.0071(13)
F27 0.0483(17) 0.0345(15) 0.0225(12) 0.0058(11) 0.0139(12) 0.0138(13)
O2 0.0177(14) 0.0193(14) 0.0158(12) 0.0026(10) 0.0018(11) 0.0064(11)
O34 0.0207(15) 0.0254(15) 0.0205(14) 0.0024(11) 0.0014(12) 0.0073(12)
O30 0.0152(14) 0.0224(14) 0.0210(13) 0.0046(11) 0.0026(11) 0.0084(12)
O7 0.0186(14) 0.0215(14) 0.0186(13) 0.0049(10) 0.0071(11) 0.0132(12)
F64 0.062(2) 0.0269(14) 0.0344(15) 0.0090(11) 0.0045(14) 0.0197(14)
F61 0.0286(15) 0.0315(16) 0.078(2) -0.0211(15) 0.0087(15) 0.0098(13)
F29 0.0347(15) 0.0349(15) 0.0385(15) 0.0071(12) 0.0037(12) 0.0185(13)
N6 0.0180(17) 0.0170(16) 0.0232(16) 0.0036(13) 0.0065(14) 0.0104(14)
F17 0.0517(18) 0.0260(14) 0.0394(16) 0.0125(12) 0.0176(14) 0.0005(13)
F59 0.0539(18) 0.0445(17) 0.0287(14) 0.0040(12) 0.0246(14) 0.0153(14)
F15 0.0474(18) 0.0506(18) 0.0184(12) 0.0065(12) 0.0112(12) 0.0070(14)
C79 0.0172(19) 0.0178(19) 0.0174(17) 0.0026(14) 0.0056(15) 0.0083(16)
F28 0.0147(13) 0.0499(18) 0.0534(18) 0.0092(14) 0.0016(12) 0.0085(12)
O27 0.0173(14) 0.0196(14) 0.0198(13) 0.0026(11) 0.0062(11) 0.0056(11)
F48 0.0493(18) 0.0418(17) 0.0531(18) -0.0200(14) 0.0262(16) 0.0098(15)
O1 0.0186(14) 0.0173(14) 0.0189(13) 0.0039(10) 0.0031(11) 0.0077(11)
O32 0.0223(15) 0.0234(15) 0.0225(14) 0.0043(11) 0.0051(12) 0.0166(12)
O9 0.0157(14) 0.0335(17) 0.0165(13) -0.0009(12) 0.0023(11) 0.0035(13)
O22 0.0236(15) 0.0203(14) 0.0233(14) 0.0011(11) 0.0086(12) 0.0076(12)
O23 0.0175(14) 0.0209(14) 0.0257(14) 0.0025(11) 0.0064(12) 0.0133(12)
F3 0.0436(18) 0.0356(16) 0.0552(19) 0.0305(14) 0.0046(15) 0.0106(14)
O25 0.0225(16) 0.0220(15) 0.0352(17) -0.0007(13) 0.0104(14) 0.0006(13)
F18 0.0224(15) 0.0320(16) 0.070(2) 0.0149(14) 0.0000(14) -0.0008(12)
N8 0.0174(17) 0.0192(17) 0.0237(16) 0.0048(13) 0.0063(14) 0.0116(14)
N4 0.0189(17) 0.0186(17) 0.0265(17) 0.0051(13) 0.0110(14) 0.0101(14)
N2 0.0177(17) 0.0154(16) 0.0190(15) 0.0034(12) 0.0055(13) 0.0088(13)
F65 0.0419(17) 0.0464(18) 0.0345(15) 0.0182(13) -0.0063(13) 0.0145(14)
F24 0.0235(15) 0.085(2) 0.0362(16) 0.0023(15) 0.0164(13) 0.0032(15)
O24 0.0198(14) 0.0180(14) 0.0268(14) 0.0029(11) 0.0072(12) 0.0124(12)
O29 0.0192(15) 0.0248(15) 0.0230(14) 0.0049(11) 0.0080(12) 0.0112(12)
O31 0.0215(15) 0.0207(14) 0.0205(13) 0.0036(11) 0.0032(12) 0.0103(12)
F6 0.0358(16) 0.0140(13) 0.069(2) 0.0097(13) -0.0060(15) -0.0005(12)
O15 0.0218(15) 0.0278(15) 0.0223(14) 0.0073(11) 0.0082(12) 0.0187(13)
O33 0.0201(15) 0.0243(15) 0.0267(14) 0.0081(11) 0.0105(12) 0.0169(12)
O18 0.0253(15) 0.0217(14) 0.0185(13) 0.0048(11) 0.0078(12) 0.0099(12)
F44 0.0340(16) 0.0362(16) 0.0450(17) -0.0125(13) 0.0142(14) -0.0048(13)
C85 0.024(2) 0.020(2) 0.0228(19) 0.0023(15) 0.0065(17) 0.0129(17)
F58 0.0314(16) 0.0586(19) 0.0286(14) -0.0153(13) 0.0028(12) 0.0063(14)
F30 0.0449(18) 0.067(2) 0.0298(14) -0.0136(14) -0.0059(13) 0.0390(16)
F45 0.0383(17) 0.0468(18) 0.0544(19) 0.0208(15) 0.0187(15) 0.0011(14)
F22 0.0572(19) 0.0393(16) 0.0423(16) -0.0021(13) 0.0327(15) 0.0123(14)
F10 0.0489(19) 0.073(2) 0.0391(17) -0.0075(15) 0.0304(16) 0.0058(17)
N3 0.0196(18) 0.0176(17) 0.0306(18) 0.0060(14) 0.0067(15) 0.0108(14)
C23 0.019(2) 0.0147(18) 0.0138(16) 0.0015(14) 0.0028(15) 0.0069(15)
F23 0.077(2) 0.077(2) 0.0515(19) 0.0466(17) 0.0469(19) 0.054(2)
C47 0.017(2) 0.021(2) 0.030(2) 0.0034(16) 0.0040(17) 0.0112(17)
F14 0.0274(16) 0.100(3) 0.0259(15) -0.0127(16) 0.0011(13) 0.0006(17)
O17 0.0225(15) 0.0243(15) 0.0223(14) 0.0015(11) 0.0037(12) 0.0106(13)
C109 0.020(2) 0.0199(19) 0.0190(18) 0.0064(15) 0.0078(16) 0.0126(16)
C18 0.0145(19) 0.022(2) 0.0169(17) -0.0011(15) -0.0001(15) 0.0094(16)
O20 0.0249(16) 0.0249(15) 0.0269(15) 0.0119(12) 0.0125(13) 0.0155(13)
O14 0.0202(15) 0.0236(15) 0.0348(16) 0.0100(12) 0.0064(13) 0.0137(13)
F16 0.072(2) 0.0188(14) 0.084(2) 0.0011(14) 0.058(2) 0.0082(14)
C35 0.022(2) 0.021(2) 0.0227(19) 0.0046(15) 0.0089(17) 0.0116(17)
C110 0.017(2) 0.021(2) 0.0214(18) 0.0020(15) 0.0073(16) 0.0107(16)
F66 0.067(2) 0.057(2) 0.0461(17) 0.0278(15) 0.0386(17) 0.0292(17)
F50 0.0467(19) 0.074(2) 0.0337(16) -0.0165(15) 0.0081(14) 0.0171(17)
C33 0.020(2) 0.022(2) 0.0208(18) 0.0031(15) 0.0038(16) 0.0129(17)
F2 0.106(3) 0.086(3) 0.0204(14) 0.0198(15) 0.0227(17) 0.072(2)
C20 0.0152(19) 0.0192(19) 0.0193(18) -0.0011(15) 0.0018(15) 0.0098(16)
C82 0.023(2) 0.0166(19) 0.026(2) -0.0001(15) 0.0070(17) 0.0108(17)
C11 0.024(2) 0.022(2) 0.033(2) 0.0068(17) 0.0142(19) 0.0067(18)
C12 0.019(2) 0.0133(18) 0.0253(19) 0.0016(15) 0.0103(16) 0.0073(16)
F31 0.055(2) 0.095(3) 0.0285(15) 0.0235(16) -0.0060(15) 0.031(2)
C25 0.018(2) 0.020(2) 0.0199(18) 0.0006(15) 0.0079(16) 0.0050(16)
C7 0.018(2) 0.0184(19) 0.0207(18) 0.0030(15) 0.0023(16) 0.0109(16)
F46 0.085(2) 0.067(2) 0.0452(17) 0.0340(15) 0.0464(18) 0.0549(19)
F63 0.0309(16) 0.0487(19) 0.0500(18) 0.0156(15) -0.0162(14) -0.0008(14)
C14 0.018(2) 0.024(2) 0.0196(18) 0.0028(15) 0.0081(16) 0.0094(17)
C21 0.023(2) 0.034(2) 0.027(2) 0.0033(18) 0.0053(18) 0.0171(19)
F39 0.067(2) 0.060(2) 0.0230(14) -0.0122(14) 0.0057(15) 0.0070(17)
C106 0.026(2) 0.031(2) 0.021(2) -0.0011(17) -0.0040(17) 0.0117(19)
C76 0.015(2) 0.023(2) 0.034(2) 0.0013(17) 0.0055(18) 0.0063(17)
F35 0.056(2) 0.0485(18) 0.0356(15) 0.0221(13) 0.0215(15) 0.0108(15)
C113 0.021(2) 0.0188(19) 0.0195(18) 0.0047(15) 0.0087(16) 0.0109(16)
C102 0.021(2) 0.030(2) 0.0216(19) 0.0056(16) 0.0028(17) 0.0150(18)
F57 0.0352(17) 0.0464(18) 0.076(2) -0.0123(16) 0.0389(17) -0.0052(14)
C22 0.0190(19) 0.0166(18) 0.0122(16) 0.0025(13) 0.0047(15) 0.0099(16)
C97 0.018(2) 0.026(2) 0.0230(19) 0.0030(16) 0.0090(16) 0.0120(17)
C50 0.021(2) 0.020(2) 0.025(2) 0.0014(16) 0.0073(17) 0.0101(17)
F43 0.0240(15) 0.0431(18) 0.083(2) -0.0070(16) 0.0121(16) 0.0137(14)
F60 0.065(2) 0.0355(16) 0.0437(17) -0.0012(13) 0.0290(16) 0.0224(15)
C83 0.020(2) 0.018(2) 0.031(2) 0.0086(16) 0.0089(18) 0.0061(17)
C95 0.028(2) 0.026(2) 0.0184(18) 0.0071(16) 0.0109(17) 0.0163(18)
C90 0.026(2) 0.029(2) 0.0201(19) 0.0009(16) 0.0070(17) 0.0173(19)
F19 0.0258(16) 0.097(3) 0.0253(14) -0.0120(16) 0.0046(12) -0.0036(16)
C81 0.019(2) 0.020(2) 0.027(2) 0.0044(16) 0.0079(17) 0.0120(17)
C61 0.032(2) 0.020(2) 0.0204(18) 0.0045(15) 0.0117(17) 0.0160(18)
C34 0.015(2) 0.023(2) 0.0236(19) 0.0023(16) 0.0080(16) 0.0061(16)
F21 0.072(2) 0.0389(17) 0.0363(16) -0.0107(13) -0.0016(15) 0.0334(16)
C2 0.022(2) 0.025(2) 0.0181(18) 0.0065(15) 0.0074(16) 0.0168(17)
F54 0.078(3) 0.0368(19) 0.091(3) 0.0176(18) 0.052(2) -0.0010(17)
F13 0.122(3) 0.0381(18) 0.0309(16) -0.0047(13) 0.0217(19) 0.035(2)
C45 0.025(2) 0.021(2) 0.028(2) 0.0058(16) 0.0142(18) 0.0123(17)
C27 0.022(2) 0.0195(19) 0.0158(17) 0.0017(14) 0.0063(16) 0.0083(16)
C37 0.037(3) 0.024(2) 0.031(2) 0.0021(18) 0.019(2) 0.006(2)
C24 0.023(2) 0.0195(19) 0.0166(17) 0.0035(14) 0.0083(16) 0.0114(17)
C36 0.024(2) 0.032(2) 0.025(2) 0.0034(17) 0.0108(18) 0.0097(19)
O6 0.0180(14) 0.0181(13) 0.0169(12) 0.0029(10) 0.0058(11) 0.0072(11)
F52 0.051(2) 0.098(3) 0.0367(17) 0.0333(17) 0.0250(16) 0.0179(19)
C38 0.027(2) 0.018(2) 0.027(2) 0.0016(16) 0.0132(18) 0.0106(18)
C92 0.016(2) 0.020(2) 0.0242(19) 0.0024(15) 0.0058(16) 0.0098(16)
C28 0.0171(19) 0.0193(19) 0.0242(19) 0.0060(15) 0.0097(16) 0.0122(16)
C4 0.020(2) 0.0182(19) 0.0191(18) -0.0003(15) 0.0076(16) 0.0072(16)
C3 0.022(2) 0.0145(19) 0.027(2) 0.0062(15) 0.0109(17) 0.0062(16)
F40 0.146(4) 0.092(3) 0.087(3) 0.070(2) 0.073(3) 0.091(3)
C10 0.024(2) 0.040(3) 0.021(2) 0.0042(18) 0.0104(18) 0.009(2)
C40 0.020(2) 0.018(2) 0.028(2) -0.0050(16) 0.0031(17) 0.0100(17)
C48 0.020(2) 0.0151(18) 0.0239(19) 0.0042(15) 0.0090(16) 0.0127(16)
F38 0.059(2) 0.059(2) 0.101(3) -0.044(2) 0.052(2) -0.0163(18)
F53 0.0310(17) 0.095(3) 0.071(2) 0.046(2) 0.0286(17) 0.0277(18)
C112 0.021(2) 0.024(2) 0.0199(18) 0.0059(15) 0.0088(16) 0.0128(17)
C49 0.021(2) 0.021(2) 0.0200(18) 0.0029(15) 0.0049(16) 0.0118(17)
C67 0.041(3) 0.025(2) 0.024(2) 0.0046(17) 0.015(2) 0.018(2)
C9 0.022(2) 0.0184(19) 0.0211(18) 0.0050(15) 0.0075(16) 0.0113(17)
C77 0.018(2) 0.0158(19) 0.027(2) 0.0049(15) 0.0051(16) 0.0082(16)
F36 0.068(2) 0.067(2) 0.106(3) 0.044(2) 0.069(2) 0.0482(19)
C100 0.029(2) 0.023(2) 0.025(2) 0.0065(16) 0.0117(18) 0.0140(18)
C108 0.023(2) 0.025(2) 0.0178(18) 0.0037(15) 0.0033(16) 0.0150(18)
C41 0.025(2) 0.031(2) 0.026(2) -0.0028(18) 0.0020(18) 0.015(2)
C116 0.024(2) 0.034(3) 0.032(2) 0.0076(19) 0.0114(19) 0.011(2)
F41 0.053(2) 0.103(3) 0.072(2) 0.060(2) 0.040(2) 0.036(2)
C59 0.028(2) 0.027(2) 0.023(2) -0.0043(17) 0.0009(18) 0.0182(19)
F12 0.0277(17) 0.163(4) 0.0397(18) 0.029(2) 0.0163(15) 0.040(2)
F37 0.087(3) 0.0322(19) 0.094(3) -0.0218(18) -0.051(2) 0.0292(19)
C107 0.016(2) 0.024(2) 0.0195(18) -0.0003(15) 0.0035(16) 0.0079(17)
F32 0.098(3) 0.069(3) 0.064(2) -0.045(2) -0.046(2) 0.049(2)
C64 0.018(2) 0.0134(18) 0.032(2) 0.0049(16) 0.0098(17) 0.0050(16)
C101 0.033(3) 0.048(3) 0.023(2) 0.011(2) 0.013(2) 0.019(2)
C115 0.022(2) 0.018(2) 0.044(3) -0.0005(18) 0.007(2) 0.0086(18)
C89 0.036(3) 0.027(2) 0.027(2) -0.0032(18) 0.015(2) 0.009(2)
C51 0.017(2) 0.0184(19) 0.0238(19) 0.0042(15) 0.0071(16) 0.0111(16)
C57 0.033(3) 0.026(2) 0.048(3) 0.020(2) 0.024(2) 0.017(2)
C46 0.026(2) 0.024(2) 0.0231(19) 0.0091(16) 0.0086(17) 0.0149(18)
C96 0.021(2) 0.031(2) 0.0147(17) 0.0034(16) 0.0024(16) 0.0102(18)
C16 0.026(2) 0.029(2) 0.023(2) -0.0037(17) 0.0010(18) 0.0149(19)
C71 0.021(2) 0.034(2) 0.0224(19) 0.0019(17) 0.0044(17) 0.0199(19)
C118 0.035(3) 0.029(2) 0.023(2) -0.0022(17) 0.0054(19) 0.014(2)
F51 0.049(2) 0.095(3) 0.0308(17) 0.0073(18) -0.0062(15) -0.0270(19)
C80 0.0161(19) 0.0156(18) 0.0198(18) 0.0045(14) 0.0039(15) 0.0079(15)
C103 0.034(3) 0.057(3) 0.019(2) 0.006(2) 0.0064(19) 0.021(2)
C29 0.021(2) 0.033(2) 0.0168(18) -0.0026(16) 0.0027(16) 0.0072(18)
C56 0.023(2) 0.020(2) 0.037(2) 0.0123(17) 0.0189(19) 0.0122(18)
C65 0.029(2) 0.023(2) 0.0221(19) -0.0002(16) 0.0097(18) 0.0103(18)
C60 0.035(2) 0.031(2) 0.0165(18) 0.0055(16) 0.0089(18) 0.021(2)
C119 0.017(2) 0.0165(19) 0.0247(19) -0.0013(15) 0.0026(16) 0.0085(16)
C68 0.048(3) 0.059(3) 0.028(2) 0.023(2) 0.019(2) 0.032(3)
F42 0.104(3) 0.093(3) 0.0288(17) 0.0232(18) 0.023(2) 0.007(2)
C5 0.024(2) 0.021(2) 0.029(2) 0.0037(17) 0.0056(18) 0.0069(18)
F33 0.0310(17) 0.087(3) 0.0456(18) 0.0117(17) -0.0032(14) 0.0207(17)
C70 0.033(3) 0.042(3) 0.0139(18) 0.0040(17) 0.0056(18) 0.017(2)
C26 0.020(2) 0.0183(19) 0.0210(19) -0.0002(15) 0.0037(16) 0.0087(16)
C52 0.023(2) 0.019(2) 0.044(3) 0.0122(18) 0.017(2) 0.0092(18)
C58 0.045(3) 0.046(3) 0.022(2) 0.004(2) 0.000(2) 0.024(3)
F49 0.072(3) 0.123(4) 0.061(2) -0.036(2) -0.0362(19) 0.077(3)
C63 0.029(3) 0.028(2) 0.038(3) 0.0020(19) 0.015(2) 0.005(2)
C111 0.019(2) 0.021(2) 0.0181(17) 0.0040(15) 0.0041(15) 0.0123(17)
C31 0.031(3) 0.056(3) 0.034(3) 0.003(2) 0.008(2) 0.011(3)
F25 0.205(5) 0.059(2) 0.129(4) 0.069(2) 0.137(4) 0.096(3)
C17 0.024(2) 0.026(2) 0.024(2) 0.0013(17) 0.0062(18) 0.0062(18)
C114 0.018(2) 0.020(2) 0.029(2) 0.0038(16) 0.0084(17) 0.0099(17)
C69 0.026(2) 0.039(3) 0.023(2) 0.0100(18) 0.0083(18) 0.019(2)
C105 0.029(3) 0.042(3) 0.028(2) 0.008(2) 0.002(2) 0.011(2)
C15 0.034(3) 0.035(3) 0.0175(19) 0.0028(18) 0.0077(19) 0.006(2)
C55 0.037(3) 0.036(3) 0.032(2) 0.0118(19) 0.019(2) 0.020(2)
C84 0.020(2) 0.024(2) 0.026(2) 0.0076(16) 0.0108(17) 0.0063(17)
C117 0.018(2) 0.025(2) 0.047(3) -0.0044(19) 0.003(2) 0.0106(18)
C98 0.017(2) 0.027(2) 0.029(2) 0.0020(17) -0.0005(17) 0.0102(18)
C8 0.021(2) 0.030(2) 0.0150(17) 0.0022(15) 0.0046(16) 0.0118(18)
C72 0.031(3) 0.044(3) 0.019(2) -0.0046(19) 0.0034(18) 0.018(2)
C32 0.024(2) 0.034(2) 0.022(2) 0.0024(17) 0.0092(18) 0.0110(19)
C99 0.032(3) 0.046(3) 0.033(2) 0.017(2) 0.016(2) 0.011(2)
C53 0.024(2) 0.025(2) 0.053(3) 0.008(2) 0.007(2) 0.007(2)
C30 0.031(3) 0.041(3) 0.025(2) -0.0032(19) 0.0068(19) 0.013(2)
C75 0.017(2) 0.019(2) 0.035(2) -0.0008(17) 0.0051(18) 0.0085(17)
C6 0.024(2) 0.030(2) 0.0172(18) -0.0030(16) 0.0030(17) 0.0130(19)
F11 0.117(3) 0.0337(19) 0.163(4) 0.031(2) 0.117(3) 0.019(2)
C74 0.020(2) 0.056(3) 0.036(3) -0.020(2) 0.004(2) 0.009(2)
C54 0.033(3) 0.033(3) 0.070(4) 0.025(2) 0.036(3) 0.021(2)
C93 0.025(2) 0.029(2) 0.030(2) 0.0027(18) 0.0125(19) 0.0086(19)
F26 0.0367(19) 0.119(3) 0.0357(17) 0.0113(19) 0.0110(15) -0.0348(19)
C1 0.036(3) 0.024(2) 0.027(2) 0.0097(17) 0.012(2) 0.014(2)
C73 0.026(3) 0.017(2) 0.096(5) 0.008(2) 0.023(3) 0.009(2)
C19 0.024(2) 0.030(2) 0.0201(19) 0.0107(17) 0.0042(17) 0.0133(19)
C91 0.026(2) 0.026(2) 0.023(2) 0.0026(16) 0.0136(18) 0.0075(18)
C66 0.028(2) 0.020(2) 0.0202(18) 0.0068(15) 0.0105(17) 0.0147(18)
C13 0.024(2) 0.023(2) 0.0187(18) 0.0056(15) 0.0068(17) 0.0082(17)
C62 0.042(3) 0.037(3) 0.031(2) 0.013(2) 0.022(2) 0.019(2)
C39 0.017(2) 0.023(2) 0.032(2) -0.0049(17) 0.0078(18) 0.0053(17)
C104 0.069(4) 0.044(3) 0.051(4) -0.011(3) 0.004(3) 0.015(3)
C78 0.035(3) 0.030(2) 0.035(2) 0.0135(19) 0.014(2) 0.012(2)
C94 0.033(3) 0.033(2) 0.0195(19) 0.0063(17) 0.0017(18) 0.013(2)
O12 0.0215(15) 0.0271(16) 0.0219(14) 0.0027(12) 0.0035(12) 0.0098(13)
N5 0.0114(16) 0.0165(16) 0.0249(16) 0.0010(13) 0.0035(13) 0.0077(13)
C44 0.037(3) 0.040(3) 0.023(2) 0.0089(19) 0.015(2) 0.015(2)
C43 0.039(3) 0.055(3) 0.040(3) 0.014(2) 0.022(2) 0.016(3)
C42 0.057(4) 0.063(4) 0.045(3) 0.023(3) 0.021(3) -0.001(3)
C86 0.022(2) 0.018(2) 0.037(2) -0.0024(18) 0.0036(19) -0.0006(18)
C87 0.028(3) 0.036(3) 0.037(3) -0.003(2) 0.002(2) 0.008(2)
C88 0.033(3) 0.073(4) 0.033(3) 0.001(3) -0.001(2) 0.010(3)

loop_
_atom_type_symbol
_atom_type_description
_atom_type_scat_dispersion_real
_atom_type_scat_dispersion_imag
_atom_type_scat_source
C C 0.0033 0.0016 'International Tables Vol C Tables 4.2.6.8 and 6.1.1.4'
H H 0.0000 0.0000 'International Tables Vol C Tables 4.2.6.8 and 6.1.1.4'
Cu Cu 0.3201 1.2651 'International Tables Vol C Tables 4.2.6.8 and 6.1.1.4'
F F 0.0171 0.0103 'International Tables Vol C Tables 4.2.6.8 and 6.1.1.4'
N N 0.0061 0.0033 'International Tables Vol C Tables 4.2.6.8 and 6.1.1.4'
O O 0.0106 0.0060 'International Tables Vol C Tables 4.2.6.8 and 6.1.1.4'
Yb Yb -0.3850 5.5486 'International Tables Vol C Tables 4.2.6.8 and 6.1.1.4'

loop_
_geom_angle_atom_site_label_1
_geom_angle_atom_site_label_2
_geom_angle_atom_site_label_3
_geom_angle
_geom_angle_site_symmetry_3
O27 Yb3 O30 145.34(9) .
O27 Yb3 O29 144.28(9) .
O30 Yb3 O29 70.08(9) .
O27 Yb3 O24 101.61(9) .
O30 Yb3 O24 88.23(9) .
O29 Yb3 O24 78.20(9) .
O27 Yb3 O26 74.27(9) .
O30 Yb3 O26 76.90(9) .
O29 Yb3 O26 136.87(9) .
O24 Yb3 O26 73.74(9) .
O27 Yb3 O31 79.46(9) .
O30 Yb3 O31 74.31(9) .
O29 Yb3 O31 120.63(9) .
O24 Yb3 O31 145.81(9) .
O26 Yb3 O31 73.76(10) .
O27 Yb3 O28 72.51(9) .
O30 Yb3 O28 141.72(9) .
O29 Yb3 O28 73.30(9) .
O24 Yb3 O28 73.62(9) .
O26 Yb3 O28 126.70(9) .
O31 Yb3 O28 136.51(9) .
O27 Yb3 O32 85.08(9) .
O30 Yb3 O32 108.53(9) .
O29 Yb3 O32 74.32(9) .
O24 Yb3 O32 140.02(9) .
O26 Yb3 O32 144.36(9) .
O31 Yb3 O32 74.11(9) .
O28 Yb3 O32 71.02(9) .
O22 Yb2 O18 138.01(9) .
O22 Yb2 O19 150.03(9) .
O18 Yb2 O19 71.55(9) .
O22 Yb2 O15 93.56(10) .
O18 Yb2 O15 102.30(9) .
O19 Yb2 O15 70.44(9) .
O22 Yb2 O17 72.66(10) .
O18 Yb2 O17 74.63(10) .
O19 Yb2 O17 123.56(10) .
O15 Yb2 O17 74.43(9) .
O22 Yb2 O20 76.13(10) .
O18 Yb2 O20 145.44(10) .
O19 Yb2 O20 75.30(9) .
O15 Yb2 O20 75.03(9) .
O17 Yb2 O20 134.24(10) .
O22 Yb2 O21 75.07(9) .
O18 Yb2 O21 72.93(9) .
O19 Yb2 O21 129.91(9) .
O15 Yb2 O21 152.16(10) .
O17 Yb2 O21 77.91(9) .
O20 Yb2 O21 124.62(9) .
O22 Yb2 O23 101.10(10) .
O18 Yb2 O23 94.18(9) .
O19 Yb2 O23 76.53(9) .
O15 Yb2 O23 135.67(9) .
O17 Yb2 O23 149.90(9) .
O20 Yb2 O23 68.50(9) .
O21 Yb2 O23 72.07(9) .
O2 Yb1 O5 141.61(9) .
O2 Yb1 O3 143.64(9) .
O5 Yb1 O3 74.27(9) .
O2 Yb1 O7 89.60(9) .
O5 Yb1 O7 104.84(9) .
O3 Yb1 O7 70.02(9) .
O2 Yb1 O4 71.18(9) .
O5 Yb1 O4 146.13(9) .
O3 Yb1 O4 75.09(9) .
O7 Yb1 O4 77.58(9) .
O2 Yb1 O6 75.17(9) .
O5 Yb1 O6 74.98(9) .
O3 Yb1 O6 123.95(9) .
O7 Yb1 O6 74.23(9) .
O4 Yb1 O6 135.73(9) .
O2 Yb1 O1 74.48(9) .
O5 Yb1 O1 74.85(9) .
O3 Yb1 O1 136.79(9) .
O7 Yb1 O1 147.97(9) .
O4 Yb1 O1 120.90(9) .
O6 Yb1 O1 74.89(9) .
O2 Yb1 O33 105.88(9) 1_645
O5 Yb1 O33 87.38(9) 1_645
O3 Yb1 O33 74.71(9) 1_645
O7 Yb1 O33 137.43(9) 1_645
O4 Yb1 O33 70.85(9) 1_645
O6 Yb1 O33 147.65(9) 1_645
O1 Yb1 O33 74.41(9) 1_645
O13 Cu1 O10 87.16(11) .
O13 Cu1 O12 93.43(12) .
O10 Cu1 O12 163.96(12) .
O13 Cu1 O11 166.45(12) .
O10 Cu1 O11 92.97(11) .
O12 Cu1 O11 90.17(11) .
O13 Cu1 O8 80.69(10) .
O10 Cu1 O8 105.84(10) .
O12 Cu1 O8 90.05(11) .
O11 Cu1 O8 86.25(10) .
O13 Cu1 O14 96.05(10) .
O10 Cu1 O14 75.38(10) .
O12 Cu1 O14 88.63(11) .
O11 Cu1 O14 97.10(10) .
O8 Cu1 O14 176.41(9) .
C102 O28 Yb3 134.7(3) .
C35 O11 Cu1 123.7(2) .
C38 O13 Cu1 124.0(3) .
C14 O4 Yb1 132.7(2) .
C33 O10 Cu1 123.1(2) .
C7 O5 Yb1 134.3(2) .
C12 O3 Yb1 133.2(2) .
O32 N7 C113 125.7(3) .
O32 N7 C119 121.4(3) .
C113 N7 C119 112.0(3) .
C71 O19 Yb2 134.4(3) .
C66 O21 Yb2 131.6(2) .
O7 N1 C22 125.2(3) .
O7 N1 C18 120.4(3) .
C22 N1 C18 113.4(3) .
N2 O8 Cu1 132.5(2) .
C90 O26 Yb3 132.3(2) .
C45 O16 C44 116.7(3) .
C4 O2 Yb1 135.0(3) .
C107 O34 C106 117.3(3) .
C97 O30 Yb3 135.6(3) .
N1 O7 Yb1 138.6(2) .
O24 N6 C79 125.3(3) .
O24 N6 C77 119.6(3) .
C79 N6 C77 113.9(3) .
N6 C79 N5 106.4(3) .
N6 C79 C80 127.3(3) .
N5 C79 C80 126.2(3) .
C92 O27 Yb3 134.7(2) .
C2 O1 Yb1 132.1(2) .
N7 O32 Yb3 139.5(2) .
C26 O9 C29 118.0(3) .
C64 O22 Yb2 131.5(2) .
N5 O23 Yb2 139.3(2) .
C83 O25 C86 117.6(3) .
O33 N8 C113 125.4(3) .
O33 N8 C114 121.5(3) .
C113 N8 C114 112.4(3) .
O15 N4 C51 126.5(3) .
O15 N4 C56 120.6(3) .
C51 N4 C56 111.8(3) .
O8 N2 C22 125.3(3) .
O8 N2 C20 121.2(3) .
C22 N2 C20 112.6(3) .
N6 O24 Yb3 147.8(2) .
C100 O29 Yb3 135.5(3) .
C95 O31 Yb3 133.0(3) .
N4 O15 Yb2 142.3(2) .
N8 O33 Yb1 137.8(2) 1_465
C61 O18 Yb2 133.8(3) .
C84 C85 C80 120.7(4) .
C84 C85 H85 119.6 .
C80 C85 H85 119.6 .
O14 N3 C51 125.9(3) .
O14 N3 C52 121.7(3) .
C51 N3 C52 112.0(3) .
C28 C23 C24 118.2(3) .
C28 C23 C22 121.6(3) .
C24 C23 C22 120.2(3) .
C46 C47 C48 121.1(4) .
C46 C47 H47 119.4 .
C48 C47 H47 119.4 .
C59 O17 Yb2 133.1(3) .
C108 C109 C110 120.6(4) .
C108 C109 H109 119.7 .
C110 C109 H109 119.7 .
N1 C18 C16 111.0(3) .
N1 C18 C19 105.9(3) .
C16 C18 C19 110.4(3) .
N1 C18 C20 100.0(3) .
C16 C18 C20 115.0(3) .
C19 C18 C20 113.7(3) .
C69 O20 Yb2 132.7(3) .
N3 O14 Cu1 129.1(2) .
O11 C35 C34 128.7(4) .
O11 C35 C36 112.9(3) .
C34 C35 C36 118.4(4) .
C111 C110 C109 118.9(4) .
C111 C110 C113 120.2(4) .
C109 C110 C113 120.9(4) .
O10 C33 C34 128.5(4) .
O10 C33 C32 113.1(3) .
C34 C33 C32 118.3(3) .
N2 C20 C21 109.6(3) .
N2 C20 C17 106.7(3) .
C21 C20 C17 110.8(3) .
N2 C20 C18 99.7(3) .
C21 C20 C18 115.4(3) .
C17 C20 C18 113.7(3) .
C81 C82 C83 119.7(4) .
C81 C82 H82 120.2 .
C83 C82 H82 120.2 .
F18 C11 F17 106.9(3) .
F18 C11 F16 107.9(4) .
F17 C11 F16 106.0(4) .
F18 C11 C12 111.6(4) .
F17 C11 C12 114.1(3) .
F16 C11 C12 110.1(3) .
O3 C12 C13 128.1(3) .
O3 C12 C11 113.0(3) .
C13 C12 C11 118.9(3) .
C24 C25 C26 120.0(3) .
C24 C25 H25 120.0 .
C26 C25 H25 120.0 .
O5 C7 C8 127.6(4) .
O5 C7 C6 114.6(3) .
C8 C7 C6 117.7(3) .
O4 C14 C13 128.8(4) .
O4 C14 C15 113.3(3) .
C13 C14 C15 117.9(3) .
C20 C21 H21A 109.5 .
C20 C21 H21B 109.5 .
H21A C21 H21B 109.5 .
C20 C21 H21C 109.5 .
H21A C21 H21C 109.5 .
H21B C21 H21C 109.5 .
O34 C106 C105 109.5(4) .
O34 C106 H10A 109.8 .
C105 C106 H10A 109.8 .
O34 C106 H10B 109.8 .
C105 C106 H10B 109.8 .
H10A C106 H10B 108.2 .
C77 C76 H76A 109.5 .
C77 C76 H76B 109.5 .
H76A C76 H76B 109.5 .
C77 C76 H76C 109.5 .
H76A C76 H76C 109.5 .
H76B C76 H76C 109.5 .
N8 C113 N7 106.7(3) .
N8 C113 C110 127.3(4) .
N7 C113 C110 126.0(3) .
O28 C102 C101 127.8(4) .
O28 C102 C103 115.4(4) .
C101 C102 C103 116.7(4) .
N1 C22 N2 106.4(3) .
N1 C22 C23 126.5(3) .
N2 C22 C23 127.0(3) .
O30 C97 C96 127.2(4) .
O30 C97 C98 114.9(4) .
C96 C97 C98 117.9(4) .
C49 C50 C45 119.7(4) .
C49 C50 H50 120.2 .
C45 C50 H50 120.2 .
O25 C83 C82 124.5(4) .
O25 C83 C84 115.5(3) .
C82 C83 C84 120.0(4) .
O31 C95 C96 128.7(4) .
O31 C95 C94 114.6(4) .
C96 C95 C94 116.6(4) .
O26 C90 C91 128.5(4) .
O26 C90 C89 113.6(4) .
C91 C90 C89 117.9(4) .
C82 C81 C80 121.1(4) .
C82 C81 H81 119.4 .
C80 C81 H81 119.4 .
O18 C61 C60 128.2(4) .
O18 C61 C62 113.4(4) .
C60 C61 C62 118.3(4) .
C35 C34 C33 121.0(4) .
C35 C34 H34 119.5 .
C33 C34 H34 119.5 .
O1 C2 C3 128.0(4) .
O1 C2 C1 114.2(3) .
C3 C2 C1 117.7(4) .
O16 C45 C46 124.1(4) .
O16 C45 C50 115.4(4) .
C46 C45 C50 120.5(4) .
C26 C27 C28 119.4(3) .
C26 C27 H27 120.3 .
C28 C27 H27 120.3 .
F25 C37 F27 107.6(4) .
F25 C37 F26 108.7(4) .
F27 C37 F26 106.3(4) .
F25 C37 C38 109.8(3) .
F27 C37 C38 111.9(3) .
F26 C37 C38 112.3(4) .
C25 C24 C23 121.1(3) .
C25 C24 H24 119.4 .
C23 C24 H24 119.4 .
F23 C36 F22 107.9(4) .
F23 C36 F24 108.0(4) .
F22 C36 F24 105.7(3) .
F23 C36 C35 111.4(3) .
F22 C36 C35 110.9(3) .
F24 C36 C35 112.5(3) .
C9 O6 Yb1 132.3(2) .
O13 C38 C39 128.8(4) .
O13 C38 C37 113.0(4) .
C39 C38 C37 118.3(4) .
O27 C92 C91 127.5(4) .
O27 C92 C93 115.0(3) .
C91 C92 C93 117.4(3) .
C27 C28 C23 121.3(3) .
C27 C28 H28 119.4 .
C23 C28 H28 119.4 .
O2 C4 C3 128.0(4) .
O2 C4 C5 113.5(3) .
C3 C4 C5 118.5(3) .
C4 C3 C2 120.4(3) .
C4 C3 H3 119.8 .
C2 C3 H3 119.8 .
F11 C10 F12 109.6(4) .
F11 C10 F10 106.8(4) .
F12 C10 F10 105.0(4) .
F11 C10 C9 110.6(4) .
F12 C10 C9 111.4(4) .
F10 C10 C9 113.2(4) .
O12 C40 C39 127.8(4) .
O12 C40 C41 112.5(4) .
C39 C40 C41 119.8(4) .
C47 C48 C49 118.9(4) .
C47 C48 C51 119.9(4) .
C49 C48 C51 121.2(4) .
C111 C112 C107 120.9(4) .
C111 C112 H112 119.6 .
C107 C112 H112 119.6 .
C50 C49 C48 120.4(4) .
C50 C49 H49 119.8 .
C48 C49 H49 119.8 .
F48 C67 F46 107.5(4) .
F48 C67 F47 106.9(3) .
F46 C67 F47 106.8(4) .
F48 C67 C66 113.7(3) .
F46 C67 C66 109.3(3) .
F47 C67 C66 112.3(3) .
O6 C9 C8 128.1(3) .
O6 C9 C10 113.7(3) .
C8 C9 C10 118.1(3) .
N6 C77 C76 110.1(3) .
N6 C77 C78 105.7(3) .
C76 C77 C78 111.3(3) .
N6 C77 C75 99.7(3) .
C76 C77 C75 114.8(3) .
C78 C77 C75 114.2(3) .
O29 C100 C101 127.7(4) .
O29 C100 C99 113.2(4) .
C101 C100 C99 119.0(4) .
C109 C108 C107 120.2(4) .
C109 C108 H108 119.9 .
C107 C108 H108 119.9 .
F29 C41 F28 107.5(3) .
F29 C41 F30 107.5(4) .
F28 C41 F30 107.4(3) .
F29 C41 C40 110.6(3) .
F28 C41 C40 112.8(4) .
F30 C41 C40 110.9(3) .
C114 C116 H11A 109.5 .
C114 C116 H11B 109.5 .
H11A C116 H11B 109.5 .
C114 C116 H11C 109.5 .
H11A C116 H11C 109.5 .
H11B C116 H11C 109.5 .
O17 C59 C60 127.5(4) .
O17 C59 C58 114.7(4) .
C60 C59 C58 117.7(4) .
O34 C107 C112 115.8(4) .
O34 C107 C108 125.2(4) .
C112 C107 C108 119.0(4) .
O22 C64 C65 128.2(4) .
O22 C64 C63 114.2(3) .
C65 C64 C63 117.6(4) .
C100 C101 C102 120.2(4) .
C100 C101 H101 119.9 .
C102 C101 H101 119.9 .
C114 C115 H11D 109.5 .
C114 C115 H11E 109.5 .
H11D C115 H11E 109.5 .
C114 C115 H11F 109.5 .
H11D C115 H11F 109.5 .
H11E C115 H11F 109.5 .
F58 C89 F60 108.4(4) .
F58 C89 F59 107.6(4) .
F60 C89 F59 106.4(3) .
F58 C89 C90 110.8(3) .
F60 C89 C90 110.4(4) .
F59 C89 C90 112.9(3) .
N4 C51 N3 107.8(3) .
N4 C51 C48 126.4(3) .
N3 C51 C48 125.8(3) .
C56 C57 H57A 109.5 .
C56 C57 H57B 109.5 .
H57A C57 H57B 109.5 .
C56 C57 H57C 109.5 .
H57A C57 H57C 109.5 .
H57B C57 H57C 109.5 .
C47 C46 C45 119.4(4) .
C47 C46 H46 120.3 .
C45 C46 H46 120.3 .
C95 C96 C97 120.3(4) .
C95 C96 H96 119.9 .
C97 C96 H96 119.9 .
C18 C16 H16A 109.5 .
C18 C16 H16B 109.5 .
H16A C16 H16B 109.5 .
C18 C16 H16C 109.5 .
H16A C16 H16C 109.5 .
H16B C16 H16C 109.5 .
O19 C71 C70 127.5(4) .
O19 C71 C72 112.4(4) .
C70 C71 C72 120.1(4) .
C119 C118 H11G 109.5 .
C119 C118 H11H 109.5 .
H11G C118 H11H 109.5 .
C119 C118 H11I 109.5 .
H11G C118 H11I 109.5 .
H11H C118 H11I 109.5 .
C85 C80 C81 118.4(3) .
C85 C80 C79 122.2(3) .
C81 C80 C79 119.3(3) .
F50 C103 F51 107.2(4) .
F50 C103 F49 106.2(4) .
F51 C103 F49 107.8(4) .
F50 C103 C102 113.3(4) .
F51 C103 C102 111.6(4) .
F49 C103 C102 110.3(4) .
O9 C29 C30 107.0(3) .
O9 C29 H29A 110.3 .
C30 C29 H29A 110.3 .
O9 C29 H29B 110.3 .
C30 C29 H29B 110.3 .
H29A C29 H29B 108.6 .
N4 C56 C57 110.2(3) .
N4 C56 C55 105.2(3) .
C57 C56 C55 110.9(4) .
N4 C56 C52 100.3(3) .
C57 C56 C52 115.0(4) .
C55 C56 C52 114.2(3) .
C66 C65 C64 121.2(4) .
C66 C65 H65 119.4 .
C64 C65 H65 119.4 .
C61 C60 C59 120.9(4) .
C61 C60 H60 119.5 .
C59 C60 H60 119.5 .
N7 C119 C117 111.2(3) .
N7 C119 C118 106.1(3) .
C117 C119 C118 110.9(3) .
N7 C119 C114 99.2(3) .
C117 C119 C114 114.6(3) .
C118 C119 C114 113.8(3) .
F42 C68 F40 107.4(5) .
F42 C68 F41 107.5(4) .
F40 C68 F41 104.6(5) .
F42 C68 C69 114.8(5) .
F40 C68 C69 111.2(4) .
F41 C68 C69 110.8(4) .
F6 C5 F4 107.3(3) .
F6 C5 F5 107.0(3) .
F4 C5 F5 107.1(4) .
F6 C5 C4 113.5(4) .
F4 C5 C4 110.7(3) .
F5 C5 C4 110.9(3) .
C71 C70 C69 121.3(4) .
C71 C70 H70 119.3 .
C69 C70 H70 119.3 .
O9 C26 C27 125.1(3) .
O9 C26 C25 115.0(3) .
C27 C26 C25 119.9(4) .
N3 C52 C54 109.9(3) .
N3 C52 C53 106.7(3) .
C54 C52 C53 110.6(4) .
N3 C52 C56 99.6(3) .
C54 C52 C56 115.0(4) .
C53 C52 C56 114.1(4) .
F32 C58 F31 107.6(4) .
F32 C58 F33 107.8(5) .
F31 C58 F33 106.1(4) .
F32 C58 C59 109.5(4) .
F31 C58 C59 114.0(4) .
F33 C58 C59 111.6(4) .
F43 C63 F45 107.3(4) .
F43 C63 F44 107.3(4) .
F45 C63 F44 107.5(4) .
F43 C63 C64 110.6(4) .
F45 C63 C64 110.7(4) .
F44 C63 C64 113.1(3) .
C112 C111 C110 120.3(4) .
C112 C111 H111 119.9 .
C110 C111 H111 119.9 .
C30 C31 H31A 120.0 .
C30 C31 H31B 120.0 .
H31A C31 H31B 120.0 .
C20 C17 H17A 109.5 .
C20 C17 H17B 109.5 .
H17A C17 H17B 109.5 .
C20 C17 H17C 109.5 .
H17A C17 H17C 109.5 .
H17B C17 H17C 109.5 .
N8 C114 C116 106.9(3) .
N8 C114 C115 111.0(3) .
C116 C114 C115 111.4(3) .
N8 C114 C119 98.7(3) .
C116 C114 C119 113.7(3) .
C115 C114 C119 114.2(3) .
O20 C69 C70 128.6(4) .
O20 C69 C68 113.4(4) .
C70 C69 C68 118.1(4) .
C104 C105 C106 125.6(5) .
C104 C105 H105 117.2 .
C106 C105 H105 117.2 .
F13 C15 F14 108.1(4) .
F13 C15 F15 106.8(4) .
F14 C15 F15 106.7(4) .
F13 C15 C14 111.2(4) .
F14 C15 C14 110.5(3) .
F15 C15 C14 113.3(4) .
C56 C55 H55A 109.5 .
C56 C55 H55B 109.5 .
H55A C55 H55B 109.5 .
C56 C55 H55C 109.5 .
H55A C55 H55C 109.5 .
H55B C55 H55C 109.5 .
C85 C84 C83 120.1(4) .
C85 C84 H84 120.0 .
C83 C84 H84 120.0 .
C119 C117 H11J 109.5 .
C119 C117 H11K 109.5 .
H11J C117 H11K 109.5 .
C119 C117 H11L 109.5 .
H11J C117 H11L 109.5 .
H11K C117 H11L 109.5 .
F63 C98 F61 109.1(4) .
F63 C98 F62 106.7(3) .
F61 C98 F62 105.9(4) .
F63 C98 C97 113.8(4) .
F61 C98 C97 111.1(3) .
F62 C98 C97 109.8(3) .
C9 C8 C7 121.3(3) .
C9 C8 H8 119.3 .
C7 C8 H8 119.3 .
F37 C72 F38 108.1(5) .
F37 C72 F39 106.6(4) .
F38 C72 F39 105.4(4) .
F37 C72 C71 111.0(4) .
F38 C72 C71 111.5(4) .
F39 C72 C71 113.9(4) .
F19 C32 F20 107.1(4) .
F19 C32 F21 108.1(4) .
F20 C32 F21 106.8(3) .
F19 C32 C33 113.3(3) .
F20 C32 C33 111.8(3) .
F21 C32 C33 109.4(4) .
F54 C99 F53 106.4(4) .
F54 C99 F52 107.2(4) .
F53 C99 F52 107.4(4) .
F54 C99 C100 111.1(4) .
F53 C99 C100 110.8(4) .
F52 C99 C100 113.5(4) .
C52 C53 H53A 109.5 .
C52 C53 H53B 109.5 .
H53A C53 H53B 109.5 .
C52 C53 H53C 109.5 .
H53A C53 H53C 109.5 .
H53B C53 H53C 109.5 .
C31 C30 C29 124.4(5) .
C31 C30 H30 117.8 .
C29 C30 H30 117.8 .
N5 C75 C73 109.9(3) .
N5 C75 C74 106.0(3) .
C73 C75 C74 110.7(4) .
N5 C75 C77 100.9(3) .
C73 C75 C77 114.1(4) .
C74 C75 C77 114.4(4) .
F9 C6 F8 107.6(3) .
F9 C6 F7 107.3(3) .
F8 C6 F7 106.4(3) .
F9 C6 C7 112.2(3) .
F8 C6 C7 113.4(3) .
F7 C6 C7 109.6(3) .
C75 C74 H74A 109.5 .
C75 C74 H74B 109.5 .
H74A C74 H74B 109.5 .
C75 C74 H74C 109.5 .
H74A C74 H74C 109.5 .
H74B C74 H74C 109.5 .
C52 C54 H54A 109.5 .
C52 C54 H54B 109.5 .
H54A C54 H54B 109.5 .
C52 C54 H54C 109.5 .
H54A C54 H54C 109.5 .
H54B C54 H54C 109.5 .
F55 C93 F56 106.8(3) .
F55 C93 F57 107.5(4) .
F56 C93 F57 106.4(4) .
F55 C93 C92 112.0(3) .
F56 C93 C92 110.7(4) .
F57 C93 C92 113.1(3) .
F2 C1 F1 107.1(4) .
F2 C1 F3 107.9(4) .
F1 C1 F3 105.6(3) .
F2 C1 C2 110.4(3) .
F1 C1 C2 112.1(3) .
F3 C1 C2 113.4(4) .
C75 C73 H73A 109.5 .
C75 C73 H73B 109.5 .
H73A C73 H73B 109.5 .
C75 C73 H73C 109.5 .
H73A C73 H73C 109.5 .
H73B C73 H73C 109.5 .
C18 C19 H19A 109.5 .
C18 C19 H19B 109.5 .
H19A C19 H19B 109.5 .
C18 C19 H19C 109.5 .
H19A C19 H19C 109.5 .
H19B C19 H19C 109.5 .
C92 C91 C90 120.0(4) .
C92 C91 H91 120.0 .
C90 C91 H91 120.0 .
O21 C66 C65 127.5(3) .
O21 C66 C67 113.8(3) .
C65 C66 C67 118.6(3) .
C14 C13 C12 120.7(4) .
C14 C13 H13 119.6 .
C12 C13 H13 119.6 .
F36 C62 F34 107.8(4) .
F36 C62 F35 106.9(4) .
F34 C62 F35 106.6(4) .
F36 C62 C61 110.4(4) .
F34 C62 C61 111.6(3) .
F35 C62 C61 113.1(4) .
C38 C39 C40 121.5(4) .
C38 C39 H39 119.2 .
C40 C39 H39 119.2 .
C105 C104 H10C 120.0 .
C105 C104 H10D 120.0 .
H10C C104 H10D 120.0 .
C77 C78 H78A 109.5 .
C77 C78 H78B 109.5 .
H78A C78 H78B 109.5 .
C77 C78 H78C 109.5 .
H78A C78 H78C 109.5 .
H78B C78 H78C 109.5 .
F66 C94 F64 107.3(4) .
F66 C94 F65 107.5(4) .
F64 C94 F65 105.7(4) .
F66 C94 C95 110.6(4) .
F64 C94 C95 111.9(3) .
F65 C94 C95 113.6(4) .
C40 O12 Cu1 123.6(3) .
O23 N5 C79 125.6(3) .
O23 N5 C75 120.5(3) .
C79 N5 C75 113.3(3) .
O16 C44 C43 107.0(4) .
O16 C44 H44A 110.3 .
C43 C44 H44A 110.3 .
O16 C44 H44B 110.3 .
C43 C44 H44B 110.3 .
H44A C44 H44B 108.6 .
C42 C43 C44 123.2(5) .
C42 C43 H43 118.4 .
C44 C43 H43 118.4 .
C43 C42 H42A 120.0 .
C43 C42 H42B 120.0 .
H42A C42 H42B 120.0 .
O25 C86 C87 112.0(4) .
O25 C86 H86A 109.2 .
C87 C86 H86A 109.2 .
O25 C86 H86B 109.2 .
C87 C86 H86B 109.2 .
H86A C86 H86B 107.9 .
C88 C87 C86 124.3(5) .
C88 C87 H87 117.8 .
C86 C87 H87 117.8 .
C87 C88 H88A 120.0 .
C87 C88 H88B 120.0 .
H88A C88 H88B 120.0 .

loop_
_geom_bond_atom_site_label_1
_geom_bond_atom_site_label_2
_geom_bond_distance
_geom_bond_site_symmetry_2
Yb3 O27 2.278(3) .
Yb3 O30 2.281(3) .
Yb3 O29 2.298(3) .
Yb3 O24 2.298(3) .
Yb3 O26 2.309(2) .
Yb3 O31 2.316(3) .
Yb3 O28 2.327(3) .
Yb3 O32 2.344(2) .
Yb2 O22 2.275(3) .
Yb2 O18 2.281(3) .
Yb2 O19 2.289(3) .
Yb2 O15 2.306(2) .
Yb2 O17 2.312(3) .
Yb2 O20 2.315(3) .
Yb2 O21 2.317(2) .
Yb2 O23 2.363(3) .
Yb1 O2 2.270(3) .
Yb1 O5 2.278(2) .
Yb1 O3 2.289(2) .
Yb1 O7 2.304(3) .
Yb1 O4 2.305(2) .
Yb1 O6 2.307(2) .
Yb1 O1 2.330(3) .
Yb1 O33 2.346(2) 1_645
Cu1 O13 1.933(3) .
Cu1 O10 1.939(3) .
Cu1 O12 1.941(3) .
Cu1 O11 1.942(3) .
Cu1 O8 2.451(3) .
Cu1 O14 2.493(3) .
O28 C102 1.237(4) .
F8 C6 1.338(4) .
F9 C6 1.326(5) .
O11 C35 1.266(5) .
O13 C38 1.257(5) .
F4 C5 1.331(5) .
O4 C14 1.248(4) .
F1 C1 1.337(5) .
O10 C33 1.260(4) .
F47 C67 1.333(5) .
O5 C7 1.249(4) .
O3 C12 1.256(4) .
F56 C93 1.333(5) .
N7 O32 1.289(4) .
N7 C113 1.357(5) .
N7 C119 1.508(5) .
O19 C71 1.254(4) .
F20 C32 1.327(5) .
F55 C93 1.327(5) .
O21 C66 1.257(4) .
N1 O7 1.307(4) .
N1 C22 1.350(4) .
N1 C18 1.484(4) .
F7 C6 1.348(5) .
F34 C62 1.326(5) .
F62 C98 1.339(5) .
O8 N2 1.285(4) .
F5 C5 1.332(5) .
O26 C90 1.250(5) .
O16 C45 1.367(4) .
O16 C44 1.437(5) .
F27 C37 1.305(5) .
O2 C4 1.254(4) .
O34 C107 1.362(4) .
O34 C106 1.434(5) .
O30 C97 1.250(5) .
F64 C94 1.335(5) .
F61 C98 1.319(5) .
F29 C41 1.322(5) .
N6 O24 1.295(4) .
N6 C79 1.349(4) .
N6 C77 1.499(5) .
F17 C11 1.321(5) .
F59 C89 1.344(5) .
F15 C15 1.330(5) .
C79 N5 1.351(5) .
C79 C80 1.447(5) .
F28 C41 1.334(5) .
O27 C92 1.257(4) .
F48 C67 1.326(5) .
O1 C2 1.257(4) .
O9 C26 1.358(4) .
O9 C29 1.445(4) .
O22 C64 1.256(4) .
O23 N5 1.292(4) .
F3 C1 1.340(5) .
O25 C83 1.364(4) .
O25 C86 1.440(5) .
F18 C11 1.317(5) .
N8 O33 1.287(4) .
N8 C113 1.352(5) .
N8 C114 1.511(5) .
N4 O15 1.291(4) .
N4 C51 1.336(5) .
N4 C56 1.508(5) .
N2 C22 1.361(5) .
N2 C20 1.509(5) .
F65 C94 1.336(5) .
F24 C36 1.331(5) .
O29 C100 1.251(5) .
O31 C95 1.248(5) .
F6 C5 1.331(5) .
O33 Yb1 2.346(2) 1_465
O18 C61 1.253(4) .
F44 C63 1.326(5) .
C85 C84 1.369(5) .
C85 C80 1.401(5) .
C85 H85 0.9300 .
F58 C89 1.320(5) .
F30 C41 1.337(4) .
F45 C63 1.325(5) .
F22 C36 1.323(5) .
F10 C10 1.324(5) .
N3 O14 1.282(4) .
N3 C51 1.356(5) .
N3 C52 1.501(5) .
C23 C28 1.396(5) .
C23 C24 1.406(5) .
C23 C22 1.446(5) .
F23 C36 1.317(5) .
C47 C46 1.385(5) .
C47 C48 1.390(5) .
C47 H47 0.9300 .
F14 C15 1.327(5) .
O17 C59 1.255(5) .
C109 C108 1.381(5) .
C109 C110 1.402(5) .
C109 H109 0.9300 .
C18 C16 1.520(5) .
C18 C19 1.531(5) .
C18 C20 1.558(5) .
O20 C69 1.252(5) .
F16 C11 1.333(5) .
C35 C34 1.377(5) .
C35 C36 1.540(5) .
C110 C111 1.397(5) .
C110 C113 1.460(5) .
F66 C94 1.322(5) .
F50 C103 1.303(5) .
C33 C34 1.384(5) .
C33 C32 1.536(5) .
F2 C1 1.316(5) .
C20 C21 1.515(5) .
C20 C17 1.524(5) .
C82 C81 1.373(5) .
C82 C83 1.390(5) .
C82 H82 0.9300 .
C11 C12 1.529(5) .
C12 C13 1.389(5) .
F31 C58 1.321(5) .
C25 C24 1.367(5) .
C25 C26 1.407(5) .
C25 H25 0.9300 .
C7 C8 1.392(5) .
C7 C6 1.536(5) .
F46 C67 1.327(5) .
F63 C98 1.310(5) .
C14 C13 1.389(5) .
C14 C15 1.546(5) .
C21 H21A 0.9600 .
C21 H21B 0.9600 .
C21 H21C 0.9600 .
F39 C72 1.320(5) .
C106 C105 1.476(6) .
C106 H10A 0.9700 .
C106 H10B 0.9700 .
C76 C77 1.518(5) .
C76 H76A 0.9600 .
C76 H76B 0.9600 .
C76 H76C 0.9600 .
F35 C62 1.334(5) .
C102 C101 1.397(6) .
C102 C103 1.548(6) .
F57 C93 1.337(4) .
C97 C96 1.400(5) .
C97 C98 1.550(5) .
C50 C49 1.379(5) .
C50 C45 1.398(5) .
C50 H50 0.9300 .
F43 C63 1.323(5) .
F60 C89 1.334(5) .
C83 C84 1.398(5) .
C95 C96 1.392(5) .
C95 C94 1.530(5) .
C90 C91 1.395(5) .
C90 C89 1.540(5) .
F19 C32 1.316(5) .
C81 C80 1.401(5) .
C81 H81 0.9300 .
C61 C60 1.388(6) .
C61 C62 1.541(6) .
C34 H34 0.9300 .
F21 C32 1.332(5) .
C2 C3 1.402(5) .
C2 C1 1.531(5) .
F54 C99 1.321(6) .
F13 C15 1.315(5) .
C45 C46 1.390(6) .
C27 C26 1.388(5) .
C27 C28 1.392(5) .
C27 H27 0.9300 .
C37 F25 1.289(5) .
C37 F26 1.317(5) .
C37 C38 1.548(5) .
C24 H24 0.9300 .
O6 C9 1.263(4) .
F52 C99 1.326(5) .
C38 C39 1.377(6) .
C92 C91 1.392(5) .
C92 C93 1.535(5) .
C28 H28 0.9300 .
C4 C3 1.391(5) .
C4 C5 1.532(5) .
C3 H3 0.9300 .
F40 C68 1.319(6) .
C10 F11 1.291(5) .
C10 F12 1.314(5) .
C10 C9 1.539(5) .
C40 O12 1.282(4) .
C40 C39 1.393(6) .
C40 C41 1.528(6) .
C48 C49 1.409(5) .
C48 C51 1.460(5) .
F38 C72 1.300(5) .
F53 C99 1.322(6) .
C112 C111 1.379(5) .
C112 C107 1.395(5) .
C112 H112 0.9300 .
C49 H49 0.9300 .
C67 C66 1.528(5) .
C9 C8 1.381(5) .
C77 C78 1.520(5) .
C77 C75 1.551(5) .
F36 C62 1.315(5) .
C100 C101 1.391(6) .
C100 C99 1.535(6) .
C108 C107 1.399(5) .
C108 H108 0.9300 .
C116 C114 1.517(5) .
C116 H11A 0.9600 .
C116 H11B 0.9600 .
C116 H11C 0.9600 .
F41 C68 1.326(6) .
C59 C60 1.395(6) .
C59 C58 1.531(6) .
F37 C72 1.299(5) .
F32 C58 1.318(5) .
C64 C65 1.394(5) .
C64 C63 1.541(5) .
C101 H101 0.9300 .
C115 C114 1.522(5) .
C115 H11D 0.9600 .
C115 H11E 0.9600 .
C115 H11F 0.9600 .
C57 C56 1.521(5) .
C57 H57A 0.9600 .
C57 H57B 0.9600 .
C57 H57C 0.9600 .
C46 H46 0.9300 .
C96 H96 0.9300 .
C16 H16A 0.9600 .
C16 H16B 0.9600 .
C16 H16C 0.9600 .
C71 C70 1.393(6) .
C71 C72 1.528(6) .
C118 C119 1.525(5) .
C118 H11G 0.9600 .
C118 H11H 0.9600 .
C118 H11I 0.9600 .
F51 C103 1.315(6) .
C103 F49 1.317(6) .
C29 C30 1.487(6) .
C29 H29A 0.9700 .
C29 H29B 0.9700 .
C56 C55 1.529(6) .
C56 C52 1.543(6) .
C65 C66 1.391(5) .
C65 H65 0.9300 .
C60 H60 0.9300 .
C119 C117 1.514(5) .
C119 C114 1.557(5) .
C68 F42 1.299(6) .
C68 C69 1.531(6) .
F33 C58 1.327(5) .
C70 C69 1.398(6) .
C70 H70 0.9300 .
C52 C54 1.523(5) .
C52 C53 1.532(6) .
C111 H111 0.9300 .
C31 C30 1.285(6) .
C31 H31A 0.9300 .
C31 H31B 0.9300 .
C17 H17A 0.9600 .
C17 H17B 0.9600 .
C17 H17C 0.9600 .
C105 C104 1.284(6) .
C105 H105 0.9300 .
C55 H55A 0.9600 .
C55 H55B 0.9600 .
C55 H55C 0.9600 .
C84 H84 0.9300 .
C117 H11J 0.9600 .
C117 H11K 0.9600 .
C117 H11L 0.9600 .
C8 H8 0.9300 .
C53 H53A 0.9600 .
C53 H53B 0.9600 .
C53 H53C 0.9600 .
C30 H30 0.9300 .
C75 N5 1.489(5) .
C75 C73 1.512(6) .
C75 C74 1.528(6) .
C74 H74A 0.9600 .
C74 H74B 0.9600 .
C74 H74C 0.9600 .
C54 H54A 0.9600 .
C54 H54B 0.9600 .
C54 H54C 0.9600 .
C73 H73A 0.9600 .
C73 H73B 0.9600 .
C73 H73C 0.9600 .
C19 H19A 0.9600 .
C19 H19B 0.9600 .
C19 H19C 0.9600 .
C91 H91 0.9300 .
C13 H13 0.9300 .
C39 H39 0.9300 .
C104 H10C 0.9300 .
C104 H10D 0.9300 .
C78 H78A 0.9600 .
C78 H78B 0.9600 .
C78 H78C 0.9600 .
C44 C43 1.509(6) .
C44 H44A 0.9700 .
C44 H44B 0.9700 .
C43 C42 1.292(7) .
C43 H43 0.9300 .
C42 H42A 0.9300 .
C42 H42B 0.9300 .
C86 C87 1.484(6) .
C86 H86A 0.9700 .
C86 H86B 0.9700 .
C87 C88 1.303(6) .
C87 H87 0.9300 .
C88 H88A 0.9300 .
C88 H88B 0.9300 .

loop_
_geom_torsion_atom_site_label_1
_geom_torsion_atom_site_label_2
_geom_torsion_atom_site_label_3
_geom_torsion_atom_site_label_4
_geom_torsion
_geom_torsion_site_symmetry_1
_geom_torsion_site_symmetry_4
O27 Yb3 O28 C102 160.0(4) . .
O30 Yb3 O28 C102 -26.9(4) . .
O29 Yb3 O28 C102 -9.5(4) . .
O24 Yb3 O28 C102 -91.8(4) . .
O26 Yb3 O28 C102 -146.2(3) . .
O31 Yb3 O28 C102 107.6(4) . .
O32 Yb3 O28 C102 69.2(4) . .
O13 Cu1 O11 C35 -95.0(6) . .
O10 Cu1 O11 C35 -4.8(3) . .
O12 Cu1 O11 C35 159.4(3) . .
O8 Cu1 O11 C35 -110.5(3) . .
O14 Cu1 O11 C35 70.8(3) . .
O10 Cu1 O13 C38 173.9(3) . .
O12 Cu1 O13 C38 9.9(3) . .
O11 Cu1 O13 C38 -95.2(6) . .
O8 Cu1 O13 C38 -79.6(3) . .
O14 Cu1 O13 C38 98.9(3) . .
O2 Yb1 O4 C14 156.6(3) . .
O5 Yb1 O4 C14 -35.4(4) . .
O3 Yb1 O4 C14 -9.6(3) . .
O7 Yb1 O4 C14 62.8(3) . .
O6 Yb1 O4 C14 114.1(3) . .
O1 Yb1 O4 C14 -145.6(3) . .
O33 Yb1 O4 C14 -88.2(3) 1_645 .
O13 Cu1 O10 C33 -179.6(3) . .
O12 Cu1 O10 C33 -87.1(5) . .
O11 Cu1 O10 C33 14.0(3) . .
O8 Cu1 O10 C33 100.9(3) . .
O14 Cu1 O10 C33 -82.6(3) . .
O2 Yb1 O5 C7 -29.6(4) . .
O3 Yb1 O5 C7 143.0(4) . .
O7 Yb1 O5 C7 79.2(4) . .
O4 Yb1 O5 C7 168.9(3) . .
O6 Yb1 O5 C7 10.4(3) . .
O1 Yb1 O5 C7 -67.6(3) . .
O33 Yb1 O5 C7 -142.2(4) 1_645 .
O2 Yb1 O3 C12 -9.7(4) . .
O5 Yb1 O3 C12 178.0(3) . .
O7 Yb1 O3 C12 -69.3(3) . .
O4 Yb1 O3 C12 12.6(3) . .
O6 Yb1 O3 C12 -122.9(3) . .
O1 Yb1 O3 C12 132.1(3) . .
O33 Yb1 O3 C12 86.4(3) 1_645 .
O22 Yb2 O19 C71 -14.7(5) . .
O18 Yb2 O19 C71 173.3(4) . .
O15 Yb2 O19 C71 -75.8(4) . .
O17 Yb2 O19 C71 -130.5(3) . .
O20 Yb2 O19 C71 3.3(3) . .
O21 Yb2 O19 C71 126.4(3) . .
O23 Yb2 O19 C71 74.2(4) . .
O22 Yb2 O21 C66 -19.9(3) . .
O18 Yb2 O21 C66 132.5(4) . .
O19 Yb2 O21 C66 179.0(3) . .
O15 Yb2 O21 C66 48.5(4) . .
O17 Yb2 O21 C66 55.1(3) . .
O20 Yb2 O21 C66 -80.9(4) . .
O23 Yb2 O21 C66 -127.1(3) . .
O13 Cu1 O8 N2 179.7(3) . .
O10 Cu1 O8 N2 -96.0(3) . .
O12 Cu1 O8 N2 86.2(3) . .
O11 Cu1 O8 N2 -3.9(3) . .
O14 Cu1 O8 N2 154.6(14) . .
O27 Yb3 O26 C90 -17.7(4) . .
O30 Yb3 O26 C90 142.9(4) . .
O29 Yb3 O26 C90 -176.6(3) . .
O24 Yb3 O26 C90 -125.1(4) . .
O31 Yb3 O26 C90 65.7(4) . .
O28 Yb3 O26 C90 -70.8(4) . .
O32 Yb3 O26 C90 39.3(4) . .
O5 Yb1 O2 C4 -27.0(4) . .
O3 Yb1 O2 C4 165.0(3) . .
O7 Yb1 O2 C4 -140.8(3) . .
O4 Yb1 O2 C4 142.2(4) . .
O6 Yb1 O2 C4 -67.0(3) . .
O1 Yb1 O2 C4 11.1(3) . .
O33 Yb1 O2 C4 79.4(3) 1_645 .
O27 Yb3 O30 C97 -36.8(4) . .
O29 Yb3 O30 C97 137.0(4) . .
O24 Yb3 O30 C97 -144.9(3) . .
O26 Yb3 O30 C97 -71.2(3) . .
O31 Yb3 O30 C97 5.4(3) . .
O28 Yb3 O30 C97 154.8(3) . .
O32 Yb3 O30 C97 72.2(3) . .
C22 N1 O7 Yb1 81.5(4) . .
C18 N1 O7 Yb1 -111.0(3) . .
O2 Yb1 O7 N1 54.6(3) . .
O5 Yb1 O7 N1 -89.4(3) . .
O3 Yb1 O7 N1 -156.1(3) . .
O4 Yb1 O7 N1 125.4(3) . .
O6 Yb1 O7 N1 -20.1(3) . .
O1 Yb1 O7 N1 -4.3(4) . .
O33 Yb1 O7 N1 168.0(3) 1_645 .
O24 N6 C79 N5 175.5(3) . .
C77 N6 C79 N5 7.8(4) . .
O24 N6 C79 C80 -2.1(6) . .
C77 N6 C79 C80 -169.8(4) . .
O30 Yb3 O27 C92 -23.0(4) . .
O29 Yb3 O27 C92 166.9(3) . .
O24 Yb3 O27 C92 81.0(4) . .
O26 Yb3 O27 C92 11.8(3) . .
O31 Yb3 O27 C92 -64.1(4) . .
O28 Yb3 O27 C92 149.5(4) . .
O32 Yb3 O27 C92 -138.9(4) . .
O2 Yb1 O1 C2 -15.0(3) . .
O5 Yb1 O1 C2 141.6(3) . .
O3 Yb1 O1 C2 -172.7(3) . .
O7 Yb1 O1 C2 47.7(4) . .
O4 Yb1 O1 C2 -71.2(3) . .
O6 Yb1 O1 C2 63.4(3) . .
O33 Yb1 O1 C2 -126.9(3) 1_645 .
C113 N7 O32 Yb3 81.2(5) . .
C119 N7 O32 Yb3 -111.3(4) . .
O27 Yb3 O32 N7 60.1(3) . .
O30 Yb3 O32 N7 -87.2(4) . .
O29 Yb3 O32 N7 -149.4(4) . .
O24 Yb3 O32 N7 162.3(3) . .
O26 Yb3 O32 N7 6.1(4) . .
O31 Yb3 O32 N7 -20.3(3) . .
O28 Yb3 O32 N7 133.3(4) . .
O18 Yb2 O22 C64 -18.0(4) . .
O19 Yb2 O22 C64 173.4(3) . .
O15 Yb2 O22 C64 -130.8(4) . .
O17 Yb2 O22 C64 -58.4(4) . .
O20 Yb2 O22 C64 155.5(4) . .
O21 Yb2 O22 C64 23.4(3) . .
O23 Yb2 O22 C64 91.2(4) . .
O22 Yb2 O23 N5 -96.2(3) . .
O18 Yb2 O23 N5 44.5(3) . .
O19 Yb2 O23 N5 114.4(3) . .
O15 Yb2 O23 N5 156.9(3) . .
O17 Yb2 O23 N5 -21.7(4) . .
O20 Yb2 O23 N5 -166.3(3) . .
O21 Yb2 O23 N5 -26.1(3) . .
Cu1 O8 N2 C22 76.6(4) . .
Cu1 O8 N2 C20 -114.6(3) . .
C79 N6 O24 Yb3 88.3(5) . .
C77 N6 O24 Yb3 -104.7(4) . .
O27 Yb3 O24 N6 -78.7(4) . .
O30 Yb3 O24 N6 67.8(4) . .
O29 Yb3 O24 N6 137.8(4) . .
O26 Yb3 O24 N6 -9.1(4) . .
O31 Yb3 O24 N6 9.6(5) . .
O28 Yb3 O24 N6 -146.4(4) . .
O32 Yb3 O24 N6 -175.0(4) . .
O27 Yb3 O29 C100 -11.5(4) . .
O30 Yb3 O29 C100 174.4(4) . .
O24 Yb3 O29 C100 82.0(4) . .
O26 Yb3 O29 C100 132.1(4) . .
O31 Yb3 O29 C100 -128.8(4) . .
O28 Yb3 O29 C100 5.8(4) . .
O32 Yb3 O29 C100 -68.6(4) . .
O27 Yb3 O31 C95 146.4(3) . .
O30 Yb3 O31 C95 -10.7(3) . .
O29 Yb3 O31 C95 -65.4(3) . .
O24 Yb3 O31 C95 51.2(4) . .
O26 Yb3 O31 C95 69.9(3) . .
O28 Yb3 O31 C95 -163.4(3) . .
O32 Yb3 O31 C95 -125.7(3) . .
C51 N4 O15 Yb2 84.7(5) . .
C56 N4 O15 Yb2 -108.3(4) . .
O22 Yb2 O15 N4 48.0(4) . .
O18 Yb2 O15 N4 -92.9(4) . .
O19 Yb2 O15 N4 -157.9(4) . .
O17 Yb2 O15 N4 -22.9(4) . .
O20 Yb2 O15 N4 122.6(4) . .
O21 Yb2 O15 N4 -16.2(5) . .
O23 Yb2 O15 N4 157.9(3) . .
C113 N8 O33 Yb1 82.1(5) . 1_465
C114 N8 O33 Yb1 -108.1(4) . 1_465
O22 Yb2 O18 C61 -26.8(4) . .
O19 Yb2 O18 C61 147.2(4) . .
O15 Yb2 O18 C61 82.9(3) . .
O17 Yb2 O18 C61 13.1(3) . .
O20 Yb2 O18 C61 164.3(3) . .
O21 Yb2 O18 C61 -68.7(3) . .
O23 Yb2 O18 C61 -138.5(3) . .
O22 Yb2 O17 C59 139.9(4) . .
O18 Yb2 O17 C59 -13.4(3) . .
O19 Yb2 O17 C59 -68.2(4) . .
O15 Yb2 O17 C59 -121.2(4) . .
O20 Yb2 O17 C59 -171.0(3) . .
O21 Yb2 O17 C59 62.0(3) . .
O23 Yb2 O17 C59 57.7(4) . .
O7 N1 C18 C16 43.6(4) . .
C22 N1 C18 C16 -147.5(3) . .
O7 N1 C18 C19 -76.2(4) . .
C22 N1 C18 C19 92.7(4) . .
O7 N1 C18 C20 165.4(3) . .
C22 N1 C18 C20 -25.7(4) . .
O22 Yb2 O20 C69 171.7(4) . .
O18 Yb2 O20 C69 -15.9(4) . .
O19 Yb2 O20 C69 0.9(4) . .
O15 Yb2 O20 C69 74.1(4) . .
O17 Yb2 O20 C69 123.7(4) . .
O21 Yb2 O20 C69 -127.8(4) . .
O23 Yb2 O20 C69 -80.2(4) . .
C51 N3 O14 Cu1 81.2(4) . .
C52 N3 O14 Cu1 -106.8(4) . .
O13 Cu1 O14 N3 -109.1(3) . .
O10 Cu1 O14 N3 165.4(3) . .
O12 Cu1 O14 N3 -15.8(3) . .
O11 Cu1 O14 N3 74.2(3) . .
O8 Cu1 O14 N3 -84.2(16) . .
Cu1 O11 C35 C34 -3.8(6) . .
Cu1 O11 C35 C36 178.6(3) . .
C108 C109 C110 C111 -2.6(5) . .
C108 C109 C110 C113 177.8(3) . .
Cu1 O10 C33 C34 -16.4(6) . .
Cu1 O10 C33 C32 161.8(3) . .
O8 N2 C20 C21 46.6(4) . .
C22 N2 C20 C21 -143.4(3) . .
O8 N2 C20 C17 -73.4(4) . .
C22 N2 C20 C17 96.6(3) . .
O8 N2 C20 C18 168.1(3) . .
C22 N2 C20 C18 -21.8(4) . .
N1 C18 C20 N2 25.8(3) . .
C16 C18 C20 N2 144.8(3) . .
C19 C18 C20 N2 -86.5(4) . .
N1 C18 C20 C21 143.0(3) . .
C16 C18 C20 C21 -98.0(4) . .
C19 C18 C20 C21 30.7(5) . .
N1 C18 C20 C17 -87.4(4) . .
C16 C18 C20 C17 31.6(5) . .
C19 C18 C20 C17 160.3(3) . .
Yb1 O3 C12 C13 -10.9(6) . .
Yb1 O3 C12 C11 171.3(2) . .
F18 C11 C12 O3 58.1(5) . .
F17 C11 C12 O3 179.3(3) . .
F16 C11 C12 O3 -61.7(5) . .
F18 C11 C12 C13 -120.0(4) . .
F17 C11 C12 C13 1.2(6) . .
F16 C11 C12 C13 120.2(4) . .
Yb1 O5 C7 C8 -6.7(6) . .
Yb1 O5 C7 C6 171.4(2) . .
Yb1 O4 C14 C13 4.6(6) . .
Yb1 O4 C14 C15 -175.0(3) . .
C107 O34 C106 C105 173.2(3) . .
O33 N8 C113 N7 -178.2(3) . .
C114 N8 C113 N7 11.2(4) . .
O33 N8 C113 C110 1.4(6) . .
C114 N8 C113 C110 -169.2(3) . .
O32 N7 C113 N8 -179.5(3) . .
C119 N7 C113 N8 11.9(4) . .
O32 N7 C113 C110 0.9(6) . .
C119 N7 C113 C110 -167.6(3) . .
C111 C110 C113 N8 -149.6(4) . .
C109 C110 C113 N8 30.0(6) . .
C111 C110 C113 N7 29.9(6) . .
C109 C110 C113 N7 -150.5(4) . .
Yb3 O28 C102 C101 8.9(7) . .
Yb3 O28 C102 C103 -173.1(3) . .
O7 N1 C22 N2 -178.9(3) . .
C18 N1 C22 N2 12.8(4) . .
O7 N1 C22 C23 3.5(6) . .
C18 N1 C22 C23 -164.8(3) . .
O8 N2 C22 N1 176.5(3) . .
C20 N2 C22 N1 7.0(4) . .
O8 N2 C22 C23 -5.9(6) . .
C20 N2 C22 C23 -175.4(3) . .
C28 C23 C22 N1 -149.7(4) . .
C24 C23 C22 N1 29.0(6) . .
C28 C23 C22 N2 33.1(6) . .
C24 C23 C22 N2 -148.2(4) . .
Yb3 O30 C97 C96 -0.1(6) . .
Yb3 O30 C97 C98 -179.5(2) . .
C86 O25 C83 C82 3.3(6) . .
C86 O25 C83 C84 -176.1(4) . .
C81 C82 C83 O25 -178.3(4) . .
C81 C82 C83 C84 1.0(6) . .
Yb3 O31 C95 C96 11.5(6) . .
Yb3 O31 C95 C94 -166.6(2) . .
Yb3 O26 C90 C91 17.3(7) . .
Yb3 O26 C90 C89 -163.0(3) . .
C83 C82 C81 C80 0.5(6) . .
Yb2 O18 C61 C60 -10.2(6) . .
Yb2 O18 C61 C62 166.8(3) . .
O11 C35 C34 C33 6.2(7) . .
C36 C35 C34 C33 -176.3(4) . .
O10 C33 C34 C35 5.2(7) . .
C32 C33 C34 C35 -172.9(4) . .
Yb1 O1 C2 C3 14.7(6) . .
Yb1 O1 C2 C1 -163.6(2) . .
C44 O16 C45 C46 12.7(6) . .
C44 O16 C45 C50 -167.1(3) . .
C49 C50 C45 O16 178.0(3) . .
C49 C50 C45 C46 -1.9(6) . .
C26 C25 C24 C23 0.9(6) . .
C28 C23 C24 C25 1.6(6) . .
C22 C23 C24 C25 -177.1(4) . .
O11 C35 C36 F23 67.9(5) . .
C34 C35 C36 F23 -109.9(4) . .
O11 C35 C36 F22 -52.3(5) . .
C34 C35 C36 F22 129.8(4) . .
O11 C35 C36 F24 -170.6(4) . .
C34 C35 C36 F24 11.6(6) . .
O2 Yb1 O6 C9 143.3(3) . .
O5 Yb1 O6 C9 -12.2(3) . .
O3 Yb1 O6 C9 -71.0(3) . .
O7 Yb1 O6 C9 -122.8(3) . .
O4 Yb1 O6 C9 -175.2(3) . .
O1 Yb1 O6 C9 65.8(3) . .
O33 Yb1 O6 C9 47.0(4) 1_645 .
Cu1 O13 C38 C39 -9.5(6) . .
Cu1 O13 C38 C37 169.8(2) . .
F25 C37 C38 O13 -67.9(5) . .
F27 C37 C38 O13 51.5(5) . .
F26 C37 C38 O13 171.0(4) . .
F25 C37 C38 C39 111.5(5) . .
F27 C37 C38 C39 -129.1(4) . .
F26 C37 C38 C39 -9.6(6) . .
Yb3 O27 C92 C91 -4.5(7) . .
Yb3 O27 C92 C93 173.3(3) . .
C26 C27 C28 C23 0.1(6) . .
C24 C23 C28 C27 -2.1(6) . .
C22 C23 C28 C27 176.6(3) . .
Yb1 O2 C4 C3 -5.9(6) . .
Yb1 O2 C4 C5 172.9(2) . .
O2 C4 C3 C2 -2.6(6) . .
C5 C4 C3 C2 178.6(3) . .
O1 C2 C3 C4 -2.2(6) . .
C1 C2 C3 C4 176.1(3) . .
C46 C47 C48 C49 -1.6(6) . .
C46 C47 C48 C51 177.3(3) . .
C45 C50 C49 C48 1.8(6) . .
C47 C48 C49 C50 -0.1(5) . .
C51 C48 C49 C50 -179.0(3) . .
Yb1 O6 C9 C8 10.8(6) . .
Yb1 O6 C9 C10 -168.0(3) . .
F11 C10 C9 O6 82.6(5) . .
F12 C10 C9 O6 -39.6(5) . .
F10 C10 C9 O6 -157.7(4) . .
F11 C10 C9 C8 -96.4(5) . .
F12 C10 C9 C8 141.5(4) . .
F10 C10 C9 C8 23.4(6) . .
O24 N6 C77 C76 50.5(4) . .
C79 N6 C77 C76 -141.1(3) . .
O24 N6 C77 C78 -69.8(4) . .
C79 N6 C77 C78 98.7(4) . .
O24 N6 C77 C75 171.5(3) . .
C79 N6 C77 C75 -20.1(4) . .
Yb3 O29 C100 C101 -1.2(7) . .
Yb3 O29 C100 C99 179.5(3) . .
C110 C109 C108 C107 1.3(5) . .
O12 C40 C41 F29 -52.8(4) . .
C39 C40 C41 F29 128.8(4) . .
O12 C40 C41 F28 -173.2(3) . .
C39 C40 C41 F28 8.4(5) . .
O12 C40 C41 F30 66.3(5) . .
C39 C40 C41 F30 -112.1(4) . .
Yb2 O17 C59 C60 10.9(6) . .
Yb2 O17 C59 C58 -165.7(3) . .
C106 O34 C107 C112 -168.6(3) . .
C106 O34 C107 C108 10.6(5) . .
C111 C112 C107 O34 177.2(3) . .
C111 C112 C107 C108 -2.1(6) . .
C109 C108 C107 O34 -178.2(3) . .
C109 C108 C107 C112 1.0(5) . .
Yb2 O22 C64 C65 -20.6(6) . .
Yb2 O22 C64 C63 159.5(3) . .
O29 C100 C101 C102 -4.2(7) . .
C99 C100 C101 C102 175.0(4) . .
O28 C102 C101 C100 0.3(7) . .
C103 C102 C101 C100 -177.6(4) . .
O26 C90 C89 F58 51.5(5) . .
C91 C90 C89 F58 -128.8(4) . .
O26 C90 C89 F60 -68.7(5) . .
C91 C90 C89 F60 111.1(4) . .
O26 C90 C89 F59 172.3(4) . .
C91 C90 C89 F59 -7.9(6) . .
O15 N4 C51 N3 177.7(3) . .
C56 N4 C51 N3 9.8(4) . .
O15 N4 C51 C48 -1.9(6) . .
C56 N4 C51 C48 -169.9(4) . .
O14 N3 C51 N4 -177.0(3) . .
C52 N3 C51 N4 10.4(4) . .
O14 N3 C51 C48 2.7(6) . .
C52 N3 C51 C48 -170.0(4) . .
C47 C48 C51 N4 -144.8(4) . .
C49 C48 C51 N4 34.1(6) . .
C47 C48 C51 N3 35.6(6) . .
C49 C48 C51 N3 -145.5(4) . .
C48 C47 C46 C45 1.6(6) . .
O16 C45 C46 C47 -179.6(4) . .
C50 C45 C46 C47 0.2(6) . .
O31 C95 C96 C97 -1.6(6) . .
C94 C95 C96 C97 176.4(4) . .
O30 C97 C96 C95 -4.2(6) . .
C98 C97 C96 C95 175.1(3) . .
Yb2 O19 C71 C70 -5.5(7) . .
Yb2 O19 C71 C72 175.4(3) . .
C84 C85 C80 C81 0.9(6) . .
C84 C85 C80 C79 -177.0(4) . .
C82 C81 C80 C85 -1.5(6) . .
C82 C81 C80 C79 176.5(4) . .
N6 C79 C80 C85 -151.4(4) . .
N5 C79 C80 C85 31.4(6) . .
N6 C79 C80 C81 30.7(6) . .
N5 C79 C80 C81 -146.5(4) . .
O28 C102 C103 F50 149.7(4) . .
C101 C102 C103 F50 -32.1(6) . .
O28 C102 C103 F51 28.5(6) . .
C101 C102 C103 F51 -153.3(4) . .
O28 C102 C103 F49 -91.3(5) . .
C101 C102 C103 F49 86.9(5) . .
C26 O9 C29 C30 169.9(3) . .
O15 N4 C56 C57 45.1(5) . .
C51 N4 C56 C57 -146.1(4) . .
O15 N4 C56 C55 -74.4(4) . .
C51 N4 C56 C55 94.3(4) . .
O15 N4 C56 C52 166.8(3) . .
C51 N4 C56 C52 -24.4(4) . .
O22 C64 C65 C66 1.1(7) . .
C63 C64 C65 C66 -179.0(4) . .
O18 C61 C60 C59 -0.4(6) . .
C62 C61 C60 C59 -177.2(4) . .
O17 C59 C60 C61 -0.2(7) . .
C58 C59 C60 C61 176.4(4) . .
O32 N7 C119 C117 41.6(5) . .
C113 N7 C119 C117 -149.4(3) . .
O32 N7 C119 C118 -79.2(4) . .
C113 N7 C119 C118 89.9(4) . .
O32 N7 C119 C114 162.6(3) . .
C113 N7 C119 C114 -28.3(4) . .
O2 C4 C5 F6 167.3(3) . .
C3 C4 C5 F6 -13.8(5) . .
O2 C4 C5 F4 -72.0(4) . .
C3 C4 C5 F4 106.9(4) . .
O2 C4 C5 F5 46.7(5) . .
C3 C4 C5 F5 -134.3(4) . .
O19 C71 C70 C69 2.8(7) . .
C72 C71 C70 C69 -178.3(4) . .
C29 O9 C26 C27 7.4(6) . .
C29 O9 C26 C25 -172.2(3) . .
C28 C27 C26 O9 -177.1(4) . .
C28 C27 C26 C25 2.5(6) . .
C24 C25 C26 O9 176.7(4) . .
C24 C25 C26 C27 -3.0(6) . .
O14 N3 C52 C54 41.2(5) . .
C51 N3 C52 C54 -145.8(4) . .
O14 N3 C52 C53 -78.8(4) . .
C51 N3 C52 C53 94.2(4) . .
O14 N3 C52 C56 162.3(3) . .
C51 N3 C52 C56 -24.7(4) . .
N4 C56 C52 N3 26.9(4) . .
C57 C56 C52 N3 145.0(3) . .
C55 C56 C52 N3 -85.1(4) . .
N4 C56 C52 C54 144.2(3) . .
C57 C56 C52 C54 -97.6(4) . .
C55 C56 C52 C54 32.3(5) . .
N4 C56 C52 C53 -86.4(4) . .
C57 C56 C52 C53 31.8(5) . .
C55 C56 C52 C53 161.7(3) . .
O17 C59 C58 F32 76.5(5) . .
C60 C59 C58 F32 -100.5(5) . .
O17 C59 C58 F31 -163.0(4) . .
C60 C59 C58 F31 20.0(6) . .
O17 C59 C58 F33 -42.7(5) . .
C60 C59 C58 F33 140.3(4) . .
O22 C64 C63 F43 -53.1(5) . .
C65 C64 C63 F43 127.0(4) . .
O22 C64 C63 F45 65.7(5) . .
C65 C64 C63 F45 -114.2(4) . .
O22 C64 C63 F44 -173.5(4) . .
C65 C64 C63 F44 6.6(6) . .
C107 C112 C111 C110 0.8(6) . .
C109 C110 C111 C112 1.5(5) . .
C113 C110 C111 C112 -178.8(3) . .
O33 N8 C114 C116 -80.6(4) . .
C113 N8 C114 C116 90.4(4) . .
O33 N8 C114 C115 41.0(5) . .
C113 N8 C114 C115 -148.0(3) . .
O33 N8 C114 C119 161.2(3) . .
C113 N8 C114 C119 -27.8(4) . .
N7 C119 C114 N8 30.4(3) . .
C117 C119 C114 N8 149.0(3) . .
C118 C119 C114 N8 -81.8(4) . .
N7 C119 C114 C116 -82.4(4) . .
C117 C119 C114 C116 36.1(5) . .
C118 C119 C114 C116 165.3(3) . .
N7 C119 C114 C115 148.2(3) . .
C117 C119 C114 C115 -93.3(4) . .
C118 C119 C114 C115 35.9(5) . .
Yb2 O20 C69 C70 -3.0(7) . .
Yb2 O20 C69 C68 177.0(3) . .
C71 C70 C69 O20 1.6(7) . .
C71 C70 C69 C68 -178.4(4) . .
F42 C68 C69 O20 -173.4(4) . .
F40 C68 C69 O20 -51.3(6) . .
F41 C68 C69 O20 64.6(5) . .
F42 C68 C69 C70 6.6(7) . .
F40 C68 C69 C70 128.7(5) . .
F41 C68 C69 C70 -115.4(5) . .
O34 C106 C105 C104 -125.1(6) . .
O4 C14 C15 F13 -47.4(5) . .
C13 C14 C15 F13 133.0(4) . .
O4 C14 C15 F14 72.6(5) . .
C13 C14 C15 F14 -107.0(4) . .
O4 C14 C15 F15 -167.7(4) . .
C13 C14 C15 F15 12.7(6) . .
C80 C85 C84 C83 0.6(6) . .
O25 C83 C84 C85 177.8(4) . .
C82 C83 C84 C85 -1.6(6) . .
O30 C97 C98 F63 174.3(3) . .
C96 C97 C98 F63 -5.1(5) . .
O30 C97 C98 F61 -62.0(5) . .
C96 C97 C98 F61 118.6(4) . .
O30 C97 C98 F62 54.8(5) . .
C96 C97 C98 F62 -124.6(4) . .
O6 C9 C8 C7 -0.6(7) . .
C10 C9 C8 C7 178.2(4) . .
O5 C7 C8 C9 -1.8(7) . .
C6 C7 C8 C9 -179.8(4) . .
O19 C71 C72 F37 -65.0(5) . .
C70 C71 C72 F37 115.9(5) . .
O19 C71 C72 F38 55.5(5) . .
C70 C71 C72 F38 -123.6(5) . .
O19 C71 C72 F39 174.6(4) . .
C70 C71 C72 F39 -4.5(6) . .
O10 C33 C32 F19 162.5(4) . .
C34 C33 C32 F19 -19.1(6) . .
O10 C33 C32 F20 41.3(5) . .
C34 C33 C32 F20 -140.3(4) . .
O10 C33 C32 F21 -76.8(4) . .
C34 C33 C32 F21 101.6(4) . .
O29 C100 C99 F54 56.7(5) . .
C101 C100 C99 F54 -122.6(5) . .
O29 C100 C99 F53 -61.4(5) . .
C101 C100 C99 F53 119.3(5) . .
O29 C100 C99 F52 177.7(4) . .
C101 C100 C99 F52 -1.6(6) . .
O9 C29 C30 C31 118.4(5) . .
N6 C77 C75 N5 22.3(4) . .
C76 C77 C75 N5 139.8(3) . .
C78 C77 C75 N5 -89.9(4) . .
N6 C77 C75 C73 140.1(4) . .
C76 C77 C75 C73 -102.4(4) . .
C78 C77 C75 C73 27.9(5) . .
N6 C77 C75 C74 -91.0(4) . .
C76 C77 C75 C74 26.6(5) . .
C78 C77 C75 C74 156.8(4) . .
O5 C7 C6 F9 40.1(5) . .
C8 C7 C6 F9 -141.6(4) . .
O5 C7 C6 F8 162.3(3) . .
C8 C7 C6 F8 -19.4(5) . .
O5 C7 C6 F7 -79.0(4) . .
C8 C7 C6 F7 99.3(4) . .
O27 C92 C93 F55 33.4(5) . .
C91 C92 C93 F55 -148.6(4) . .
O27 C92 C93 F56 -85.7(4) . .
C91 C92 C93 F56 92.3(4) . .
O27 C92 C93 F57 155.0(4) . .
C91 C92 C93 F57 -26.9(6) . .
O1 C2 C1 F2 75.0(5) . .
C3 C2 C1 F2 -103.5(4) . .
O1 C2 C1 F1 -44.3(5) . .
C3 C2 C1 F1 137.2(4) . .
O1 C2 C1 F3 -163.8(3) . .
C3 C2 C1 F3 17.7(5) . .
O27 C92 C91 C90 -5.2(7) . .
C93 C92 C91 C90 177.1(4) . .
O26 C90 C91 C92 -1.6(7) . .
C89 C90 C91 C92 178.8(4) . .
Yb2 O21 C66 C65 13.1(6) . .
Yb2 O21 C66 C67 -164.1(2) . .
C64 C65 C66 O21 2.6(7) . .
C64 C65 C66 C67 179.7(4) . .
F48 C67 C66 O21 -165.0(4) . .
F46 C67 C66 O21 74.9(5) . .
F47 C67 C66 O21 -43.4(5) . .
F48 C67 C66 C65 17.6(6) . .
F46 C67 C66 C65 -102.5(4) . .
F47 C67 C66 C65 139.1(4) . .
O4 C14 C13 C12 3.9(7) . .
C15 C14 C13 C12 -176.6(4) . .
O3 C12 C13 C14 -0.7(7) . .
C11 C12 C13 C14 177.0(4) . .
O18 C61 C62 F36 -72.1(5) . .
C60 C61 C62 F36 105.2(5) . .
O18 C61 C62 F34 47.8(5) . .
C60 C61 C62 F34 -134.9(4) . .
O18 C61 C62 F35 168.1(3) . .
C60 C61 C62 F35 -14.6(5) . .
O13 C38 C39 C40 0.6(7) . .
C37 C38 C39 C40 -178.7(4) . .
O12 C40 C39 C38 5.8(6) . .
C41 C40 C39 C38 -176.0(4) . .
O31 C95 C94 F66 80.9(4) . .
C96 C95 C94 F66 -97.3(4) . .
O31 C95 C94 F64 -38.5(5) . .
C96 C95 C94 F64 143.2(4) . .
O31 C95 C94 F65 -158.2(3) . .
C96 C95 C94 F65 23.6(5) . .
C39 C40 O12 Cu1 -1.9(6) . .
C41 C40 O12 Cu1 179.9(2) . .
O13 Cu1 O12 C40 -4.7(3) . .
O10 Cu1 O12 C40 -96.3(5) . .
O11 Cu1 O12 C40 162.2(3) . .
O8 Cu1 O12 C40 76.0(3) . .
O14 Cu1 O12 C40 -100.7(3) . .
Yb2 O23 N5 C79 89.4(4) . .
Yb2 O23 N5 C75 -100.4(4) . .
N6 C79 N5 O23 -179.9(3) . .
C80 C79 N5 O23 -2.3(6) . .
N6 C79 N5 C75 9.3(4) . .
C80 C79 N5 C75 -173.0(4) . .
C73 C75 N5 O23 46.7(5) . .
C74 C75 N5 O23 -72.9(4) . .
C77 C75 N5 O23 167.5(3) . .
C73 C75 N5 C79 -142.0(4) . .
C74 C75 N5 C79 98.4(4) . .
C77 C75 N5 C79 -21.2(4) . .
C45 O16 C44 C43 171.1(4) . .
O16 C44 C43 C42 126.1(5) . .
C83 O25 C86 C87 73.7(5) . .
O25 C86 C87 C88 -132.5(5) . .
